data_4135349
loop_
_publ_author_name
'Wu, Yitao'
'Zhou, Jiong'
'Li, Errui'
'Wang, Mengbin'
'Jie, Kecheng'
'Zhu, Huangtianzhi'
'Huang, Feihe'

_publ_section_title
;
 Selective Separation of Methylfuran and Dimethylfuran by Nonporous
 Adaptive Crystals of Pillararenes.
;
_journal_issue 46
_journal_name_full 'Journal of the American Chemical Society'
_journal_page_first 19722
_journal_page_last 19730
_journal_paper_doi 10.1021/jacs.0c09757
_journal_volume 142
_journal_year 2020
_chemical_formula_moiety 'C55 H70 O10, 0.5(C10 H12 O2)'
_chemical_formula_sum 'C60 H76 O11'
_chemical_formula_weight 973.20
_space_group_crystal_system triclinic
_space_group_IT_number 2
_space_group_name_Hall '-P 1'
_space_group_name_H-M_alt 'P -1'
_atom_sites_solution_hydrogens geom
_atom_sites_solution_primary dual
_audit_creation_date 2019-10-25
_audit_creation_method
;
Olex2 1.2
(compiled 2018.05.29 svn.r3508 for OlexSys, GUI svn.r5506)
;
_cell_angle_alpha 87.834(8)
_cell_angle_beta 86.789(8)
_cell_angle_gamma 85.765(9)
_cell_formula_units_Z 4
_cell_length_a 13.167(3)
_cell_length_b 14.706(4)
_cell_length_c 30.336(7)
_cell_measurement_reflns_used 4874
_cell_measurement_temperature 170(2)
_cell_measurement_theta_max 49.908
_cell_measurement_theta_min 7.55
_cell_volume 5845(2)
_computing_cell_refinement 'SAINT v8.37A (Bruker, 2015)'
_computing_data_reduction 'SAINT v8.37A (Bruker, 2015)'
_computing_molecular_graphics 'Olex2 (Dolomanov et al., 2009)'
_computing_publication_material 'Olex2 (Dolomanov et al., 2009)'
_computing_structure_refinement 'ShelXL (Sheldrick, 2015)'
_computing_structure_solution 'ShelXT (Sheldrick, 2015)'
_diffrn_ambient_temperature 170.15
_diffrn_measured_fraction_theta_full 0.989
_diffrn_measured_fraction_theta_max 0.978
_diffrn_measurement_device_type 'Bruker D8 Venture'
_diffrn_measurement_method '\f and \w scans'
_diffrn_radiation_type GaK\a
_diffrn_radiation_wavelength 1.34139
_diffrn_reflns_av_unetI/netI 0.1414
_diffrn_reflns_Laue_measured_fraction_full 0.989
_diffrn_reflns_Laue_measured_fraction_max 0.978
_diffrn_reflns_limit_h_max 16
_diffrn_reflns_limit_h_min -16
_diffrn_reflns_limit_k_max 17
_diffrn_reflns_limit_k_min -17
_diffrn_reflns_limit_l_max 37
_diffrn_reflns_limit_l_min 0
_diffrn_reflns_number 21773
_diffrn_reflns_point_group_measured_fraction_full 0.989
_diffrn_reflns_point_group_measured_fraction_max 0.978
_diffrn_reflns_theta_full 53.594
_diffrn_reflns_theta_max 55.111
_diffrn_reflns_theta_min 2.953
_diffrn_standards_number 0
_exptl_absorpt_coefficient_mu 0.386
_exptl_absorpt_correction_T_max 0.7508
_exptl_absorpt_correction_T_min 0.5447
_exptl_absorpt_correction_type multi-scan
_exptl_absorpt_process_details
;
 TWINABS-2012/1 (Bruker,2012) was used for absorption correction.

Final HKLF 4 output contains 101035 reflections, Rint = 0.1142
 (30641 with I > 3sig(I), Rint = 0.0870)
;
_exptl_crystal_colour yellow
_exptl_crystal_density_diffrn 1.106
_exptl_crystal_description block
_exptl_crystal_F_000 2096
_exptl_crystal_size_max 0.1
_exptl_crystal_size_mid 0.08
_exptl_crystal_size_min 0.06
_refine_diff_density_max 0.685
_refine_diff_density_min -0.362
_refine_diff_density_rms 0.068
_refine_ls_extinction_method none
_refine_ls_goodness_of_fit_ref 0.788
_refine_ls_hydrogen_treatment constr
_refine_ls_matrix_type full
_refine_ls_number_parameters 1412
_refine_ls_number_reflns 21773
_refine_ls_number_restraints 333
_refine_ls_restrained_S_all 0.810
_refine_ls_R_factor_all 0.2040
_refine_ls_R_factor_gt 0.1337
_refine_ls_shift/su_max 0.066
_refine_ls_shift/su_mean 0.009
_refine_ls_structure_factor_coef Fsqd
_refine_ls_weighting_details 'w=1/[\s^2^(Fo^2^)+(0.1000P)^2^+10.0000P] where P=(Fo^2^+2Fc^2^)/3'
_refine_ls_weighting_scheme calc
_refine_ls_wR_factor_gt 0.3072
_refine_ls_wR_factor_ref 0.3712
_reflns_Friedel_coverage 0.000
_reflns_number_gt 11239
_reflns_number_total 21773
_reflns_threshold_expression 'I > 2\s(I)'
_cod_data_source_file ja0c09757_si_002.cif
_cod_data_source_block 191025wyt_etp51_0m_pl
_cod_depositor_comments 'Adding full bibliography for 4135342--4135349.cif.'
_cod_original_cell_volume 5846(2)
_cod_database_code 4135349
_shelx_shelxl_version_number 2016/6
_shelx_space_group_comment
;
The symmetry employed for this shelxl refinement is uniquely defined
by the following loop, which should always be used as a source of
symmetry information in preference to the above space-group names.
They are only intended as comments.
;
_shelx_estimated_absorpt_t_max 0.977
_shelx_estimated_absorpt_t_min 0.962
_olex2_refinement_description
;
1. Twinned data refinement
 Scales: 0.538(3)
 0.462(3)
2. Fixed Uiso
 At 1.2 times of:
  All C(H) groups, All C(H,H) groups
 At 1.5 times of:
  All C(H,H,H) groups
3. Restrained distances
 O6G-C5G = O6G-C2G
 1.48 with sigma of 0.02
 C4G-C5G = C3G-C2G
 1.4 with sigma of 0.02
 C4G-C3G
 1.5 with sigma of 0.02
 C1G-C2G
 1.5 with sigma of 0.02
 O11G-C8G = O11G-C10G
 1.48 with sigma of 0.02
 C10G-C9G = C8G-C0AA
 1.4 with sigma of 0.02
 C7G-C8G = C9G-C0AA
 1.5 with sigma of 0.02
 O23G-C22G = O23G-C19G
 1.48 with sigma of 0.02
 C21G-C20G
 1.5 with sigma of 0.02
 C21G-C22G
 1.4 with sigma of 0.02
 C20G-C19G
 1.4 with sigma of 0.02
 C19G-C18G
 1.5 with sigma of 0.02
 O23G-C21G
 2.4 with sigma of 0.02
 C22G-C20G
 2.4 with sigma of 0.02
 C12G-C13G
 1.4 with sigma of 0.02
 C14G-C15G
 1.4 with sigma of 0.02
 O17G-C12G = O17G-C15G
 1.48 with sigma of 0.02
 C13G-C14G = C16G-C15G
 1.5 with sigma of 0.02
 O11G-C0AA = O17G-C14G
 2.4 with sigma of 0.02
 O6G-C3G
 2.4 with sigma of 0.02
 C3G-C1G \\sim C1G-O6G
 with sigma of 0.02
 O11G-C7G \\sim C7G-C0AA
 with sigma of 0.02
 O23G-C18G \\sim C18G-C20G
 with sigma of 0.02
 O17G-C16G \\sim C16G-C14G
 with sigma of 0.02
4. Restrained planarity
 O6G, C1G, C2G, C3G, C4G, C5G
 with sigma of 0.1
 O11G, C0AA, C7G, C8G, C9G, C10G
 with sigma of 0.1
 O23G, C18G, C19G, C20G, C21G, C22G
 with sigma of 0.1
 O17G, C12G, C13G, C14G, C15G, C16G
 with sigma of 0.1
5. Uiso/Uaniso restraints and constraints
O6G \\sim C1G \\sim C2G \\sim C3G \\sim C4G \\sim C5G: within 2A with sigma of
0.01 and sigma for terminal atoms of 0.02
O11G \\sim C0AA \\sim C7G \\sim C8G \\sim C9G \\sim C10G: within 2A with sigma
of 0.01 and sigma for terminal atoms of 0.02
O23G \\sim C18G \\sim C19G \\sim C20G \\sim C21G \\sim C22G: within 2A with
sigma of 0.01 and sigma for terminal atoms of 0.02
O17G \\sim C12G \\sim C13G \\sim C14G \\sim C15G \\sim C16G: within 2A with
sigma of 0.01 and sigma for terminal atoms of 0.02
C22G \\sim C21G \\sim C20G \\sim C19G \\sim C18G \\sim O23G \\sim O16 \\sim O18
\\sim O20 \\sim O12 \\sim O14: within 2A with sigma of 0.01 and sigma for
terminal atoms of 0.02
Uanis(C18G) \\sim Ueq, Uanis(O23G) \\sim Ueq, Uanis(C19G) \\sim Ueq,
Uanis(C22G) \\sim Ueq, Uanis(C20G) \\sim Ueq, Uanis(C21G) \\sim Ueq: with sigma
of 0.01 and sigma for terminal atoms of 0.02
Uanis(C14G) \\sim Ueq, Uanis(O17G) \\sim Ueq, Uanis(C12G) \\sim Ueq,
Uanis(C15G) \\sim Ueq, Uanis(C13G) \\sim Ueq, Uanis(C16G) \\sim Ueq: with sigma
of 0.01 and sigma for terminal atoms of 0.02
Uanis(C10G) \\sim Ueq, Uanis(O11G) \\sim Ueq, Uanis(C8G) \\sim Ueq, Uanis(C0AA)
\\sim Ueq, Uanis(C7G) \\sim Ueq, Uanis(C9G) \\sim Ueq: with sigma of 0.01 and
sigma for terminal atoms of 0.02
Uanis(C1G) \\sim Ueq, Uanis(O6G) \\sim Ueq, Uanis(C2G) \\sim Ueq, Uanis(C5G)
\\sim Ueq, Uanis(C3G) \\sim Ueq, Uanis(C4G) \\sim Ueq: with sigma of 0.01 and
sigma for terminal atoms of 0.02
6. Others
 Fixed Sof: O6G(0.5) C1G(0.5) H1GA(0.5) H1GB(0.5) H1GC(0.5) C2G(0.5) C3G(0.5)
 H3G(0.5) C4G(0.5) H4G(0.5) C5G(0.5) H5G(0.5) O23G(0.5) C18G(0.5) H18D(0.5)
 H18E(0.5) H18F(0.5) C19G(0.5) C20G(0.5) H20G(0.5) C21G(0.5) H21G(0.5)
 C22G(0.5) H22G(0.5) O11G(0.5) C0AA(0.5) H0AA(0.5) C7G(0.5) H7GA(0.5) H7GB(0.5)
 H7GC(0.5) C8G(0.5) C9G(0.5) H9G(0.5) C10G(0.5) H10O(0.5) O17G(0.5) C12G(0.5)
 H12G(0.5) C13G(0.5) H13G(0.5) C14G(0.5) H14G(0.5) C15G(0.5) C16G(0.5)
 H16A(0.5) H16B(0.5) H16C(0.5)
7.a Secondary CH2 refined with riding coordinates:
 C5(H5A,H5B), C9(H9A,H9B), C12(H12A,H12B), C17(H17A,H17B), C20(H20A,H20B),
 C23(H23A,H23B), C28(H28A,H28B), C31(H31A,H31B), C34(H34A,H34B), C39(H39A,H39B),
  C42(H42A,H42B), C45(H45A,H45B), C50(H50A,H50B), C53(H53A,H53B), C54(H54A,
 H54B), C60(H60A,H60B), C64(H64A,H64B), C67(H67A,H67B), C72(H72A,H72B),
 C75(H75A,H75B), C78(H78A,H78B), C83(H83A,H83B), C86(H86A,H86B), C89(H89A,H89B),
  C94(H94A,H94B), C97(H97A,H97B), C100(H10A,H10B), C105(H10F,H10G), C108(H10K,
 H10L), C109(H10M,H10N)
7.b Aromatic/amide H refined with riding coordinates:
 C3(H3), C8(H8), C14(H14), C19(H19), C25(H25), C30(H30), C36(H36), C41(H41),
 C47(H47), C52(H52), C58(H58), C63(H63), C69(H69), C74(H74), C80(H80), C85(H85),
  C91(H91), C96(H96), C102(H102), C107(H107), C3G(H3G), C4G(H4G), C5G(H5G),
 C20G(H20G), C21G(H21G), C22G(H22G), C0AA(H0AA), C9G(H9G), C10G(H10O),
 C12G(H12G), C13G(H13G), C14G(H14G)
7.c Idealised Me refined as rotating group:
 C6(H6A,H6B,H6C), C13(H13A,H13B,H13C), C18(H18A,H18B,H18C), C24(H24A,H24B,
 H24C), C29(H29A,H29B,H29C), C35(H35A,H35B,H35C), C40(H40A,H40B,H40C), C46(H46A,
 H46B,H46C), C51(H51A,H51B,H51C), C55(H55A,H55B,H55C), C61(H61A,H61B,H61C),
 C68(H68A,H68B,H68C), C73(H73A,H73B,H73C), C79(H79A,H79B,H79C), C84(H84A,H84B,
 H84C), C90(H90A,H90B,H90C), C95(H95A,H95B,H95C), C101(H10C,H10D,H10E),
 C106(H10H,H10I,H10J), C110(H11A,H11B,H11C), C1G(H1GA,H1GB,H1GC), C18G(H18D,
 H18E,H18F), C7G(H7GA,H7GB,H7GC), C16G(H16A,H16B,H16C)
;
_olex2_submission_special_instructions 'No special instructions were received'

loop_
_space_group_symop_operation_xyz
'x, y, z'
'-x, -y, -z'

loop_
_atom_site_label
_atom_site_type_symbol
_atom_site_fract_x
_atom_site_fract_y
_atom_site_fract_z
_atom_site_U_iso_or_equiv
_atom_site_adp_type
_atom_site_occupancy
_atom_site_site_symmetry_order
_atom_site_calc_flag
_atom_site_refinement_flags_posn
_atom_site_refinement_flags_adp
_atom_site_refinement_flags_occupancy
_atom_site_disorder_assembly
_atom_site_disorder_group
O1 O 1.0569(3) 0.8461(3) 0.04446(13) 0.0876(11) Uani 1 1 d . . . . .
O2 O 0.7415(4) 1.1143(3) 0.07025(15) 0.1019(13) Uani 1 1 d . . . . .
O3 O 0.7421(3) 0.8505(3) -0.05086(14) 0.0907(11) Uani 1 1 d . . . . .
O4 O 0.4400(3) 0.9028(3) 0.08130(12) 0.0795(10) Uani 1 1 d . . . . .
O5 O 0.5805(3) 0.5854(3) 0.02530(13) 0.0857(10) Uani 1 1 d . . . . .
O6 O 0.4439(4) 0.6465(3) 0.19734(15) 0.1138(15) Uani 1 1 d . . . . .
O7 O 0.7809(4) 0.4357(3) 0.15080(16) 0.1104(14) Uani 1 1 d . . . . .
O8 O 0.7638(4) 0.7029(3) 0.27516(15) 0.1040(13) Uani 1 1 d . . . . .
O9 O 1.0947(4) 0.6160(3) 0.17050(14) 0.1002(13) Uani 1 1 d . . . . .
O10 O 0.9301(4) 0.9696(3) 0.19611(14) 0.0980(12) Uani 1 1 d . . . . .
C1 C 0.9765(4) 0.9127(4) 0.04973(19) 0.0812(16) Uani 1 1 d . . . . .
C2 C 0.9751(5) 0.9634(4) 0.0882(2) 0.0852(17) Uani 1 1 d . . . . .
C3 C 0.8975(5) 1.0320(4) 0.0943(2) 0.0910(18) Uani 1 1 d . . . . .
H3 H 0.896897 1.068762 0.119386 0.109 Uiso 1 1 calc R . . . .
C4 C 0.8204(5) 1.0482(4) 0.0646(2) 0.0850(16) Uani 1 1 d . . . . .
C5 C 0.7341(7) 1.1702(5) 0.1070(3) 0.127(3) Uani 1 1 d . . . . .
H5A H 0.798261 1.200660 0.108949 0.152 Uiso 1 1 calc R . . . .
H5B H 0.722958 1.132868 0.134423 0.152 Uiso 1 1 calc R . . . .
C6 C 0.6468(8) 1.2402(6) 0.1020(3) 0.153(3) Uani 1 1 d . . . . .
H6A H 0.659945 1.278890 0.075535 0.230 Uiso 1 1 calc GR . . . .
H6B H 0.639245 1.278026 0.128033 0.230 Uiso 1 1 calc GR . . . .
H6C H 0.583986 1.209648 0.099035 0.230 Uiso 1 1 calc GR . . . .
C7 C 0.8240(4) 0.9984(4) 0.02671(18) 0.0775(15) Uani 1 1 d . . . . .
C8 C 0.9018(4) 0.9310(4) 0.01991(19) 0.0835(16) Uani 1 1 d . . . . .
H8 H 0.903681 0.896376 -0.005983 0.100 Uiso 1 1 calc R . . . .
C9 C 0.7384(4) 1.0131(4) -0.00595(18) 0.0812(15) Uani 1 1 d . . . . .
H9A H 0.705168 1.075437 -0.003333 0.097 Uiso 1 1 calc R . . . .
H9B H 0.767542 1.006755 -0.036570 0.097 Uiso 1 1 calc R . . . .
C10 C 0.6598(4) 0.9428(4) 0.00413(18) 0.0726(14) Uani 1 1 d . . . . .
C11 C 0.6661(4) 0.8618(4) -0.01775(18) 0.0747(14) Uani 1 1 d . . . . .
C12 C 0.7630(6) 0.7640(5) -0.0682(3) 0.120(2) Uani 1 1 d . . . . .
H12A H 0.702983 0.745252 -0.082878 0.144 Uiso 1 1 calc R . . . .
H12B H 0.779703 0.718523 -0.044294 0.144 Uiso 1 1 calc R . . . .
C13 C 0.8509(7) 0.7702(6) -0.1004(3) 0.147(3) Uani 1 1 d . . . . .
H13A H 0.832564 0.813980 -0.124360 0.220 Uiso 1 1 calc GR . . . .
H13B H 0.869288 0.710134 -0.112665 0.220 Uiso 1 1 calc GR . . . .
H13C H 0.909033 0.790673 -0.085653 0.220 Uiso 1 1 calc GR . . . .
C14 C 0.5956(4) 0.7971(4) -0.00719(18) 0.0747(14) Uani 1 1 d . . . . .
H14 H 0.598991 0.742700 -0.023323 0.090 Uiso 1 1 calc R . . . .
C15 C 0.5209(4) 0.8103(3) 0.02628(17) 0.0685(13) Uani 1 1 d . . . . .
C16 C 0.5159(4) 0.8929(4) 0.04894(18) 0.0723(14) Uani 1 1 d . . . . .
C17 C 0.4342(5) 0.9852(4) 0.10564(19) 0.0837(16) Uani 1 1 d . . . . .
H17A H 0.421145 1.039131 0.085685 0.100 Uiso 1 1 calc R . . . .
H17B H 0.498925 0.991301 0.120026 0.100 Uiso 1 1 calc R . . . .
C18 C 0.3486(5) 0.9779(5) 0.1394(2) 0.108(2) Uani 1 1 d . . . . .
H18A H 0.285833 0.968819 0.124767 0.162 Uiso 1 1 calc GR . . . .
H18B H 0.339429 1.034147 0.155976 0.162 Uiso 1 1 calc GR . . . .
H18C H 0.364129 0.926026 0.159746 0.162 Uiso 1 1 calc GR . . . .
C19 C 0.5857(4) 0.9579(4) 0.03693(18) 0.0735(14) Uani 1 1 d . . . . .
H19 H 0.581412 1.013710 0.051907 0.088 Uiso 1 1 calc R . . . .
C20 C 0.4459(4) 0.7394(4) 0.03857(17) 0.0746(14) Uani 1 1 d . . . . .
H20A H 0.436573 0.703504 0.012330 0.089 Uiso 1 1 calc R . . . .
H20B H 0.379101 0.770543 0.047476 0.089 Uiso 1 1 calc R . . . .
C21 C 0.4807(4) 0.6749(4) 0.07604(18) 0.0742(14) Uani 1 1 d . . . . .
C22 C 0.5493(4) 0.5989(4) 0.06868(19) 0.0783(14) Uani 1 1 d . . . . .
C23 C 0.6434(5) 0.5049(4) 0.0154(2) 0.0958(18) Uani 1 1 d . . . . .
H23A H 0.606709 0.450152 0.024296 0.115 Uiso 1 1 calc R . . . .
H23B H 0.706417 0.503039 0.031828 0.115 Uiso 1 1 calc R . . . .
C24 C 0.6692(5) 0.5060(4) -0.0329(2) 0.1005(19) Uani 1 1 d . . . . .
H24A H 0.606596 0.516687 -0.048911 0.151 Uiso 1 1 calc GR . . . .
H24B H 0.703777 0.447224 -0.041012 0.151 Uiso 1 1 calc GR . . . .
H24C H 0.714400 0.554898 -0.040680 0.151 Uiso 1 1 calc GR . . . .
C25 C 0.5804(5) 0.5412(4) 0.1037(2) 0.0837(16) Uani 1 1 d . . . . .
H25 H 0.626069 0.489432 0.097919 0.100 Uiso 1 1 calc R . . . .
C26 C 0.5456(5) 0.5583(4) 0.1464(2) 0.0838(16) Uani 1 1 d . . . . .
C27 C 0.4770(5) 0.6332(4) 0.1542(2) 0.0901(17) Uani 1 1 d . . . . .
C28 C 0.3729(9) 0.7141(6) 0.2074(3) 0.159(4) Uani 1 1 d . . . . .
H28A H 0.311783 0.708285 0.190377 0.191 Uiso 1 1 calc R . . . .
H28B H 0.399959 0.773884 0.199397 0.191 Uiso 1 1 calc R . . . .
C29 C 0.3440(11) 0.7084(7) 0.2568(3) 0.221(7) Uani 1 1 d . . . . .
H29A H 0.284686 0.750919 0.263451 0.331 Uiso 1 1 calc GR . . . .
H29B H 0.401491 0.724591 0.273378 0.331 Uiso 1 1 calc GR . . . .
H29C H 0.327223 0.646133 0.265365 0.331 Uiso 1 1 calc GR . . . .
C30 C 0.4448(4) 0.6912(4) 0.1191(2) 0.0840(15) Uani 1 1 d . . . . .
H30 H 0.397897 0.742115 0.124953 0.101 Uiso 1 1 calc R . . . .
C31 C 0.5871(5) 0.4973(4) 0.1849(2) 0.101(2) Uani 1 1 d . . . . .
H31A H 0.535186 0.496987 0.209820 0.121 Uiso 1 1 calc R . . . .
H31B H 0.600750 0.433856 0.175133 0.121 Uiso 1 1 calc R . . . .
C32 C 0.6848(5) 0.5318(4) 0.2003(2) 0.0859(16) Uani 1 1 d . . . . .
C33 C 0.7800(6) 0.5006(4) 0.18308(19) 0.0857(16) Uani 1 1 d . . . . .
C34 C 0.8759(7) 0.3855(5) 0.1377(2) 0.118(2) Uani 1 1 d . . . . .
H34A H 0.931297 0.427659 0.134194 0.141 Uiso 1 1 calc R . . . .
H34B H 0.869504 0.357219 0.108999 0.141 Uiso 1 1 calc R . . . .
C35 C 0.9014(7) 0.3129(5) 0.1723(3) 0.134(3) Uani 1 1 d . . . . .
H35A H 0.963288 0.276409 0.162468 0.200 Uiso 1 1 calc GR . . . .
H35B H 0.844718 0.273283 0.176776 0.200 Uiso 1 1 calc GR . . . .
H35C H 0.912708 0.341424 0.200055 0.200 Uiso 1 1 calc GR . . . .
C36 C 0.8677(5) 0.5350(4) 0.1982(2) 0.0909(17) Uani 1 1 d . . . . .
H36 H 0.932915 0.511660 0.186985 0.109 Uiso 1 1 calc R . . . .
C37 C 0.8613(5) 0.6024(4) 0.22915(19) 0.0839(16) Uani 1 1 d . . . . .
C38 C 0.7665(5) 0.6352(4) 0.2454(2) 0.0858(16) Uani 1 1 d . . . . .
C39 C 0.6691(7) 0.7347(6) 0.2960(3) 0.132(3) Uani 1 1 d . . . . .
H39A H 0.617552 0.745978 0.273470 0.159 Uiso 1 1 calc R . . . .
H39B H 0.645121 0.687453 0.317385 0.159 Uiso 1 1 calc R . . . .
C40 C 0.6793(11) 0.8163(10) 0.3182(4) 0.245(7) Uani 1 1 d . . . . .
H40A H 0.718529 0.857615 0.298998 0.368 Uiso 1 1 calc GR . . . .
H40B H 0.714955 0.802006 0.345368 0.368 Uiso 1 1 calc GR . . . .
H40C H 0.611567 0.845664 0.325529 0.368 Uiso 1 1 calc GR . . . .
C41 C 0.6783(5) 0.5992(4) 0.2314(2) 0.0911(17) Uani 1 1 d . . . . .
H41 H 0.613244 0.621239 0.243269 0.109 Uiso 1 1 calc R . . . .
C42 C 0.9573(5) 0.6418(4) 0.24243(19) 0.0919(17) Uani 1 1 d . . . . .
H42A H 0.946624 0.663808 0.272902 0.110 Uiso 1 1 calc R . . . .
H42B H 1.013695 0.593413 0.242208 0.110 Uiso 1 1 calc R . . . .
C43 C 0.9866(5) 0.7194(4) 0.21178(19) 0.0831(16) Uani 1 1 d . . . . .
C44 C 1.0547(5) 0.7036(4) 0.1755(2) 0.0870(16) Uani 1 1 d . . . . .
C45 C 1.1748(7) 0.5976(6) 0.1390(3) 0.135(3) Uani 1 1 d . . . . .
H45A H 1.227937 0.641055 0.141598 0.162 Uiso 1 1 calc R . . . .
H45B H 1.149106 0.605102 0.108952 0.162 Uiso 1 1 calc R . . . .
C46 C 1.2196(8) 0.5018(6) 0.1463(3) 0.158(4) Uani 1 1 d . . . . .
H46A H 1.277908 0.490018 0.125301 0.237 Uiso 1 1 calc GR . . . .
H46B H 1.167881 0.458910 0.141928 0.237 Uiso 1 1 calc GR . . . .
H46C H 1.242315 0.494020 0.176546 0.237 Uiso 1 1 calc GR . . . .
C47 C 1.0769(5) 0.7776(4) 0.14641(19) 0.0877(17) Uani 1 1 d . . . . .
H47 H 1.122177 0.766861 0.121363 0.105 Uiso 1 1 calc R . . . .
C48 C 1.0341(4) 0.8663(4) 0.15331(19) 0.0814(16) Uani 1 1 d . . . . .
C49 C 0.9696(5) 0.8800(4) 0.1903(2) 0.0844(16) Uani 1 1 d . . . . .
C50 C 0.8719(6) 0.9869(4) 0.2367(2) 0.105(2) Uani 1 1 d . . . . .
H50A H 0.913465 0.968393 0.262132 0.126 Uiso 1 1 calc R . . . .
H50B H 0.810723 0.951314 0.238510 0.126 Uiso 1 1 calc R . . . .
C51 C 0.8402(6) 1.0887(4) 0.2376(3) 0.120(2) Uani 1 1 d . . . . .
H51A H 0.797008 1.105920 0.212907 0.180 Uiso 1 1 calc GR . . . .
H51B H 0.901130 1.123391 0.234964 0.180 Uiso 1 1 calc GR . . . .
H51C H 0.802045 1.102285 0.265536 0.180 Uiso 1 1 calc GR . . . .
C52 C 0.9449(5) 0.8075(4) 0.21891(19) 0.0853(16) Uani 1 1 d . . . . .
H52 H 0.898827 0.818522 0.243676 0.102 Uiso 1 1 calc R . . . .
C53 C 1.0571(5) 0.9443(4) 0.1210(2) 0.0939(18) Uani 1 1 d . . . . .
H53A H 1.063639 0.999942 0.137683 0.113 Uiso 1 1 calc R . . . .
H53B H 1.123162 0.929244 0.104798 0.113 Uiso 1 1 calc R . . . .
C54 C 1.0573(5) 0.7909(4) 0.0070(2) 0.0912(17) Uani 1 1 d . . . . .
H54A H 1.060299 0.829097 -0.020559 0.109 Uiso 1 1 calc R . . . .
H54B H 0.994746 0.757283 0.007850 0.109 Uiso 1 1 calc R . . . .
C55 C 1.1503(5) 0.7252(5) 0.0089(2) 0.111(2) Uani 1 1 d . . . . .
H55A H 1.151364 0.683076 -0.015458 0.166 Uiso 1 1 calc GR . . . .
H55B H 1.148434 0.690590 0.037095 0.166 Uiso 1 1 calc GR . . . .
H55C H 1.211760 0.759229 0.006137 0.166 Uiso 1 1 calc GR . . . .
O11 O 0.5638(3) 1.1042(3) 0.42921(13) 0.0836(10) Uani 1 1 d . . . . .
O12 O 0.2277(3) 1.1325(3) 0.54624(15) 0.0968(12) Uani 1 1 d . U . . .
O13 O 0.2667(4) 0.8875(3) 0.41596(17) 0.1077(14) Uani 1 1 d . . . . .
O14 O -0.0563(3) 1.1464(4) 0.43552(18) 0.1108(15) Uani 1 1 d . U . . .
O15 O 0.1042(4) 1.0471(4) 0.28450(17) 0.1150(16) Uani 1 1 d . . . . .
O16 O -0.0492(4) 1.3989(4) 0.3176(2) 0.146(2) Uani 1 1 d . U . . .
O17 O 0.2991(4) 1.3228(4) 0.22648(16) 0.1108(14) Uani 1 1 d . . . . .
O18 O 0.2413(4) 1.5782(4) 0.35667(19) 0.1236(17) Uani 1 1 d . U . . .
O19 O 0.5888(3) 1.3729(3) 0.32343(13) 0.0921(11) Uani 1 1 d . . . . .
O20 O 0.4065(3) 1.4122(3) 0.49024(13) 0.0833(10) Uani 1 1 d . U . . .
C56 C 0.4785(4) 1.1085(4) 0.45798(18) 0.0727(14) Uani 1 1 d . . . . .
C57 C 0.4654(4) 1.1866(4) 0.48361(18) 0.0730(14) Uani 1 1 d . . . . .
C58 C 0.3821(4) 1.1940(4) 0.51309(18) 0.0751(14) Uani 1 1 d . . . . .
H58 H 0.372278 1.245585 0.531148 0.090 Uiso 1 1 calc R . . . .
C59 C 0.3122(4) 1.1276(4) 0.5170(2) 0.0782(14) Uani 1 1 d . . . . .
C60 C 0.2070(6) 1.2100(5) 0.5715(3) 0.132(3) Uani 1 1 d . . . . .
H60A H 0.194293 1.264564 0.551953 0.159 Uiso 1 1 calc R . . . .
H60B H 0.266127 1.219543 0.589171 0.159 Uiso 1 1 calc R . . . .
C61 C 0.1147(7) 1.1959(6) 0.6015(4) 0.172(4) Uani 1 1 d . . . . .
H61A H 0.053851 1.200416 0.584186 0.258 Uiso 1 1 calc GR . . . .
H61B H 0.107985 1.242631 0.623874 0.258 Uiso 1 1 calc GR . . . .
H61C H 0.122054 1.135306 0.616102 0.258 Uiso 1 1 calc GR . . . .
C62 C 0.3269(4) 1.0500(3) 0.49199(19) 0.0756(14) Uani 1 1 d . . . . .
C63 C 0.4097(4) 1.0419(3) 0.46294(19) 0.0752(14) Uani 1 1 d . . . . .
H63 H 0.420220 0.989164 0.445668 0.090 Uiso 1 1 calc R . . . .
C64 C 0.2486(5) 0.9775(4) 0.49540(19) 0.0854(16) Uani 1 1 d . . . . .
H64A H 0.284101 0.916094 0.492597 0.102 Uiso 1 1 calc R . . . .
H64B H 0.211190 0.979668 0.524626 0.102 Uiso 1 1 calc R . . . .
C65 C 0.1738(4) 0.9944(4) 0.45917(19) 0.0766(15) Uani 1 1 d . . . . .
C66 C 0.1858(5) 0.9519(4) 0.4201(2) 0.0917(18) Uani 1 1 d . . . . .
C67 C 0.3020(8) 0.8568(7) 0.3745(3) 0.149(3) Uani 1 1 d . . . . .
H67A H 0.316733 0.909615 0.354600 0.179 Uiso 1 1 calc R . . . .
H67B H 0.248835 0.823554 0.361584 0.179 Uiso 1 1 calc R . . . .
C68 C 0.3952(8) 0.7960(7) 0.3787(3) 0.171(4) Uani 1 1 d . . . . .
H68A H 0.414513 0.768538 0.350234 0.257 Uiso 1 1 calc GR . . . .
H68B H 0.382582 0.747842 0.401099 0.257 Uiso 1 1 calc GR . . . .
H68C H 0.450592 0.831309 0.387519 0.257 Uiso 1 1 calc GR . . . .
C69 C 0.1172(5) 0.9742(5) 0.3869(2) 0.100(2) Uani 1 1 d . . . . .
H69 H 0.126310 0.942953 0.359941 0.120 Uiso 1 1 calc R . . . .
C70 C 0.0380(5) 1.0389(5) 0.3916(2) 0.0938(19) Uani 1 1 d . . . . .
C71 C 0.0250(4) 1.0816(5) 0.4319(2) 0.095(2) Uani 1 1 d . . . . .
C72 C -0.0705(5) 1.1952(5) 0.4748(3) 0.114(3) Uani 1 1 d . . . . .
H72A H -0.007985 1.225775 0.480127 0.137 Uiso 1 1 calc R . . . .
H72B H -0.084417 1.152819 0.500188 0.137 Uiso 1 1 calc R . . . .
C73 C -0.1590(6) 1.2652(6) 0.4705(3) 0.153(4) Uani 1 1 d . . . . .
H73A H -0.139662 1.313601 0.449189 0.229 Uiso 1 1 calc GR . . . .
H73B H -0.177435 1.291555 0.499254 0.229 Uiso 1 1 calc GR . . . .
H73C H -0.217378 1.236100 0.460073 0.229 Uiso 1 1 calc GR . . . .
C74 C 0.0919(4) 1.0599(4) 0.4655(2) 0.0876(17) Uani 1 1 d . . . . .
H74 H 0.081837 1.089754 0.492786 0.105 Uiso 1 1 calc R . . . .
C75 C -0.0349(5) 1.0659(5) 0.3552(2) 0.115(2) Uani 1 1 d . . . . .
H75A H -0.038173 1.013503 0.335926 0.138 Uiso 1 1 calc R . . . .
H75B H -0.104057 1.080283 0.368765 0.138 Uiso 1 1 calc R . . . .
C76 C -0.0023(5) 1.1481(6) 0.3272(2) 0.107(2) Uani 1 1 d . . . . .
C77 C 0.0695(5) 1.1363(6) 0.2915(2) 0.101(2) Uani 1 1 d . . . . .
C78 C 0.1629(6) 1.0255(6) 0.2448(3) 0.126(3) Uani 1 1 d . . . . .
H78A H 0.224819 1.060086 0.242530 0.151 Uiso 1 1 calc R . . . .
H78B H 0.122307 1.042700 0.218854 0.151 Uiso 1 1 calc R . . . .
C79 C 0.1926(6) 0.9244(6) 0.2455(3) 0.127(3) Uani 1 1 d . . . . .
H79A H 0.225611 0.907548 0.216946 0.191 Uiso 1 1 calc GR . . . .
H79B H 0.131435 0.890652 0.251205 0.191 Uiso 1 1 calc GR . . . .
H79C H 0.239980 0.909183 0.268939 0.191 Uiso 1 1 calc GR . . . .
C80 C 0.0986(5) 1.2110(5) 0.2671(2) 0.103(2) Uani 1 1 d . . . . .
H80 H 0.147668 1.202334 0.243183 0.123 Uiso 1 1 calc R . . . .
C81 C 0.0603(5) 1.2970(6) 0.2758(2) 0.110(2) Uani 1 1 d . . . . .
C82 C -0.0098(6) 1.3128(6) 0.3110(3) 0.112(2) Uani 1 1 d . . . . .
C83 C -0.1180(10) 1.4184(7) 0.3508(3) 0.170(4) Uani 1 1 d . . . . .
H83A H -0.087459 1.402672 0.379438 0.204 Uiso 1 1 calc R . . . .
H83B H -0.177584 1.381735 0.348689 0.204 Uiso 1 1 calc R . . . .
C84 C -0.1520(9) 1.5187(8) 0.3484(3) 0.197(5) Uani 1 1 d . . . . .
H84A H -0.162901 1.537930 0.317685 0.295 Uiso 1 1 calc GR . . . .
H84B H -0.099255 1.553902 0.359796 0.295 Uiso 1 1 calc GR . . . .
H84C H -0.215720 1.529536 0.366336 0.295 Uiso 1 1 calc GR . . . .
C85 C -0.0416(5) 1.2357(6) 0.3363(2) 0.118(3) Uani 1 1 d . . . . .
H85 H -0.091002 1.244477 0.360115 0.141 Uiso 1 1 calc R . . . .
C86 C 0.1010(5) 1.3823(5) 0.2494(2) 0.116(2) Uani 1 1 d . . . . .
H86A H 0.122914 1.364721 0.218949 0.140 Uiso 1 1 calc R . . . .
H86B H 0.044842 1.430667 0.247449 0.140 Uiso 1 1 calc R . . . .
C87 C 0.1875(5) 1.4189(5) 0.2703(2) 0.099(2) Uani 1 1 d . . . . .
C88 C 0.2895(6) 1.3884(4) 0.2590(2) 0.0973(19) Uani 1 1 d . . . . .
C89 C 0.4026(7) 1.2936(7) 0.2128(3) 0.147(3) Uani 1 1 d . . . . .
H89A H 0.441659 1.270439 0.238352 0.176 Uiso 1 1 calc R . . . .
H89B H 0.437831 1.344187 0.197649 0.176 Uiso 1 1 calc R . . . .
C90 C 0.3894(9) 1.2164(8) 0.1806(4) 0.204(6) Uani 1 1 d . . . . .
H90A H 0.354464 1.241871 0.154761 0.306 Uiso 1 1 calc GR . . . .
H90B H 0.348805 1.170050 0.195638 0.306 Uiso 1 1 calc GR . . . .
H90C H 0.456554 1.188431 0.171151 0.306 Uiso 1 1 calc GR . . . .
C91 C 0.3702(5) 1.4232(4) 0.2787(2) 0.0874(16) Uani 1 1 d . . . . .
H91 H 0.438286 1.403347 0.269712 0.105 Uiso 1 1 calc R . . . .
C92 C 0.3527(5) 1.4865(4) 0.3112(2) 0.0845(16) Uani 1 1 d . . . . .
C93 C 0.2540(6) 1.5154(5) 0.3240(3) 0.105(2) Uani 1 1 d . . . . .
C94 C 0.1416(7) 1.6092(8) 0.3713(4) 0.174(4) Uani 1 1 d . . . . .
H94A H 0.098234 1.556986 0.375525 0.209 Uiso 1 1 calc R . . . .
H94B H 0.111270 1.652446 0.349095 0.209 Uiso 1 1 calc R . . . .
C95 C 0.1474(9) 1.6565(8) 0.4152(4) 0.204(5) Uani 1 1 d . . . . .
H95A H 0.174702 1.716323 0.409540 0.307 Uiso 1 1 calc GR . . . .
H95B H 0.192112 1.619054 0.434498 0.307 Uiso 1 1 calc GR . . . .
H95C H 0.078920 1.664537 0.429581 0.307 Uiso 1 1 calc GR . . . .
C96 C 0.1721(6) 1.4820(5) 0.3034(3) 0.105(2) Uani 1 1 d . . . . .
H96 H 0.104408 1.503213 0.312277 0.126 Uiso 1 1 calc R . . . .
C97 C 0.4430(5) 1.5186(4) 0.3333(2) 0.0910(17) Uani 1 1 d . . . . .
H97A H 0.425608 1.580562 0.344405 0.109 Uiso 1 1 calc R . . . .
H97B H 0.501424 1.521885 0.311424 0.109 Uiso 1 1 calc R . . . .
C98 C 0.4730(4) 1.4535(3) 0.37170(19) 0.0776(14) Uani 1 1 d . . . . .
C99 C 0.5425(5) 1.3796(4) 0.36512(18) 0.0797(15) Uani 1 1 d . . . . .
C100 C 0.6523(7) 1.2965(5) 0.3130(2) 0.120(3) Uani 1 1 d . . . . .
H10A H 0.613119 1.241422 0.314476 0.144 Uiso 1 1 calc R . . . .
H10B H 0.707229 1.287412 0.334100 0.144 Uiso 1 1 calc R . . . .
C101 C 0.6971(8) 1.3128(6) 0.2667(2) 0.162(4) Uani 1 1 d . . . . .
H10C H 0.642776 1.335299 0.247442 0.243 Uiso 1 1 calc GR . . . .
H10D H 0.729762 1.255492 0.255558 0.243 Uiso 1 1 calc GR . . . .
H10E H 0.747971 1.358163 0.267039 0.243 Uiso 1 1 calc GR . . . .
C102 C 0.5659(4) 1.3168(4) 0.40042(18) 0.0763(14) Uani 1 1 d . . . . .
H102 H 0.614663 1.266809 0.395661 0.092 Uiso 1 1 calc R . . . .
C103 C 0.5178(4) 1.3284(3) 0.44168(18) 0.0715(13) Uani 1 1 d . . . . .
C104 C 0.4489(4) 1.4038(4) 0.44819(18) 0.0747(14) Uani 1 1 d . . . . .
C105 C 0.3442(5) 1.4930(4) 0.5001(2) 0.0886(17) Uani 1 1 d . . . . .
H10F H 0.284825 1.498857 0.481289 0.106 Uiso 1 1 calc R . . . .
H10G H 0.383699 1.547377 0.494487 0.106 Uiso 1 1 calc R . . . .
C106 C 0.3086(5) 1.4860(4) 0.5482(2) 0.1006(19) Uani 1 1 d . . . . .
H10H H 0.267862 1.433038 0.553231 0.151 Uiso 1 1 calc GR . . . .
H10I H 0.266956 1.541518 0.556188 0.151 Uiso 1 1 calc GR . . . .
H10J H 0.367941 1.478759 0.566494 0.151 Uiso 1 1 calc GR . . . .
C107 C 0.4263(4) 1.4659(4) 0.41306(19) 0.0783(14) Uani 1 1 d . . . . .
H107 H 0.378470 1.516634 0.417878 0.094 Uiso 1 1 calc R . . . .
C108 C 0.5417(4) 1.2591(3) 0.47901(17) 0.0751(14) Uani 1 1 d . . . . .
H10K H 0.610961 1.229515 0.473239 0.090 Uiso 1 1 calc R . . . .
H10L H 0.541352 1.291234 0.507126 0.090 Uiso 1 1 calc R . . . .
C109 C 0.5787(5) 1.0278(4) 0.4014(2) 0.0936(18) Uani 1 1 d . . . . .
H10M H 0.521875 1.027042 0.381441 0.112 Uiso 1 1 calc R . . . .
H10N H 0.582351 0.970154 0.419348 0.112 Uiso 1 1 calc R . . . .
C110 C 0.6782(6) 1.0388(5) 0.3751(2) 0.119(2) Uani 1 1 d . . . . .
H11A H 0.686574 0.993781 0.351964 0.179 Uiso 1 1 calc GR . . . .
H11B H 0.734904 1.029490 0.394777 0.179 Uiso 1 1 calc GR . . . .
H11C H 0.677687 1.100417 0.361551 0.179 Uiso 1 1 calc GR . . . .
O6G O 0.9315(10) 0.6038(10) 0.0777(5) 0.185(4) Uani 0.5 1 d D U P . .
C1G C 0.7821(15) 0.7341(13) 0.0961(7) 0.210(7) Uani 0.5 1 d D U P . .
H1GA H 0.818570 0.742397 0.122764 0.315 Uiso 0.5 1 calc GR . P . .
H1GB H 0.715128 0.711837 0.104417 0.315 Uiso 0.5 1 calc GR . P . .
H1GC H 0.773189 0.792591 0.079662 0.315 Uiso 0.5 1 calc GR . P . .
C2G C 0.8439(12) 0.6645(11) 0.0669(6) 0.156(4) Uani 0.5 1 d D U P . .
C3G C 0.8360(13) 0.6481(12) 0.0215(5) 0.149(4) Uani 0.5 1 d D U P . .
H3G H 0.789635 0.680294 0.002570 0.179 Uiso 0.5 1 calc R . P . .
C4G C 0.9149(14) 0.5696(13) 0.0076(7) 0.163(4) Uani 0.5 1 d D U P . .
H4G H 0.918662 0.545389 -0.021127 0.196 Uiso 0.5 1 calc R . P . .
C5G C 0.9823(15) 0.5359(13) 0.0415(6) 0.176(5) Uani 0.5 1 d D U P . .
H5G H 1.036894 0.489946 0.042019 0.211 Uiso 0.5 1 calc R . P . .
O23G O 0.0789(13) 1.3951(11) 0.4228(6) 0.217(5) Uani 0.5 1 d D U P A -1
C18G C -0.032(2) 1.5161(18) 0.4740(8) 0.246(9) Uani 0.5 1 d D U P A -1
H18D H -0.022504 1.567019 0.452749 0.369 Uiso 0.5 1 calc GR . P A -1
H18E H -0.021555 1.535806 0.503846 0.369 Uiso 0.5 1 calc GR . P A -1
H18F H -0.100776 1.496044 0.472763 0.369 Uiso 0.5 1 calc GR . P A -1
C19G C 0.0438(16) 1.4393(15) 0.4629(7) 0.220(6) Uani 0.5 1 d D U P A -1
C20G C 0.1099(16) 1.3858(14) 0.4917(7) 0.204(6) Uani 0.5 1 d D U P A -1
H20G H 0.109702 1.394554 0.522601 0.244 Uiso 0.5 1 calc R . P A -1
C21G C 0.1808(16) 1.3130(15) 0.4681(7) 0.196(5) Uani 0.5 1 d D U P A -1
H21G H 0.225850 1.268083 0.481472 0.235 Uiso 0.5 1 calc R . P A -1
C22G C 0.1656(16) 1.3263(14) 0.4224(7) 0.183(5) Uani 0.5 1 d D U P A -1
H22G H 0.201908 1.298273 0.397968 0.220 Uiso 0.5 1 calc R . P A -1
O11G O 0.6257(12) 0.9980(10) 0.1983(5) 0.202(5) Uani 0.5 1 d D U P B 1
C0AA C 0.5437(13) 0.8720(14) 0.2192(6) 0.197(5) Uani 0.5 1 d D U P B 1
H0AA H 0.519022 0.812811 0.221631 0.236 Uiso 0.5 1 calc R . P B 1
C7G C 0.6807(11) 0.8557(12) 0.1555(6) 0.162(6) Uani 0.5 1 d D U P B 1
H7GA H 0.723288 0.899277 0.139433 0.244 Uiso 0.5 1 calc GR . P B 1
H7GB H 0.636292 0.830224 0.134984 0.244 Uiso 0.5 1 calc GR . P B 1
H7GC H 0.724484 0.806343 0.168662 0.244 Uiso 0.5 1 calc GR . P B 1
C8G C 0.6224(14) 0.8993(13) 0.1881(6) 0.192(5) Uani 0.5 1 d D U P B 1
C9G C 0.5032(17) 0.9556(15) 0.2493(7) 0.201(6) Uani 0.5 1 d D U P B 1
H9G H 0.451853 0.953045 0.272466 0.241 Uiso 0.5 1 calc R . P B 1
C10G C 0.5547(15) 1.0329(16) 0.2364(7) 0.198(5) Uani 0.5 1 d D U P B 1
H10O H 0.547246 1.091998 0.248292 0.238 Uiso 0.5 1 calc R . P B 1
O17G O 0.3454(12) 1.0756(10) 0.3228(5) 0.204(5) Uani 0.5 1 d D U P C 2
C12G C 0.4249(15) 1.0336(16) 0.2900(6) 0.192(5) Uani 0.5 1 d D U P C 2
H12G H 0.428100 0.976259 0.276297 0.230 Uiso 0.5 1 calc R . P C 2
C13G C 0.4965(18) 1.1078(15) 0.2852(7) 0.192(5) Uani 0.5 1 d D U P C 2
H13G H 0.556485 1.108777 0.266314 0.231 Uiso 0.5 1 calc R . P C 2
C14G C 0.4547(13) 1.1812(14) 0.3164(6) 0.183(5) Uani 0.5 1 d D U P C 2
H14G H 0.488686 1.234219 0.321639 0.219 Uiso 0.5 1 calc R . P C 2
C15G C 0.3598(15) 1.1618(13) 0.3366(7) 0.170(5) Uani 0.5 1 d D U P C 2
C16G C 0.2945(16) 1.2206(15) 0.3698(7) 0.214(8) Uani 0.5 1 d D U P C 2
H16A H 0.226587 1.235049 0.358550 0.320 Uiso 0.5 1 calc GR . P C 2
H16B H 0.327080 1.277285 0.373763 0.320 Uiso 0.5 1 calc GR . P C 2
H16C H 0.288060 1.186956 0.398182 0.320 Uiso 0.5 1 calc GR . P C 2

loop_
_atom_site_aniso_label
_atom_site_aniso_U_11
_atom_site_aniso_U_22
_atom_site_aniso_U_33
_atom_site_aniso_U_23
_atom_site_aniso_U_13
_atom_site_aniso_U_12
O1 0.077(2) 0.097(3) 0.091(3) 0.017(2) -0.023(2) -0.017(2)
O2 0.117(3) 0.077(3) 0.115(3) 0.009(2) -0.043(3) -0.009(2)
O3 0.090(3) 0.085(3) 0.097(3) 0.009(2) -0.003(2) -0.014(2)
O4 0.074(2) 0.082(2) 0.084(2) 0.0004(19) -0.0129(19) -0.0112(19)
O5 0.094(3) 0.076(2) 0.089(3) -0.0002(19) -0.019(2) -0.011(2)
O6 0.146(4) 0.105(3) 0.085(3) 0.021(2) 0.004(3) 0.001(3)
O7 0.137(4) 0.083(3) 0.112(3) -0.009(3) -0.023(3) 0.000(3)
O8 0.120(4) 0.095(3) 0.098(3) -0.004(2) -0.009(3) -0.005(3)
O9 0.120(3) 0.081(3) 0.097(3) 0.016(2) 0.000(3) -0.003(2)
O10 0.123(3) 0.080(3) 0.094(3) 0.005(2) -0.034(3) -0.015(2)
C1 0.080(4) 0.083(4) 0.083(4) 0.026(3) -0.023(3) -0.025(3)
C2 0.088(4) 0.081(4) 0.091(4) 0.028(3) -0.032(3) -0.032(3)
C3 0.111(5) 0.076(4) 0.093(4) 0.019(3) -0.039(3) -0.033(3)
C4 0.096(4) 0.066(3) 0.096(4) 0.019(3) -0.033(3) -0.021(3)
C5 0.159(7) 0.114(6) 0.110(5) -0.020(5) -0.049(5) 0.009(5)
C6 0.172(9) 0.125(7) 0.162(8) -0.031(6) -0.027(7) 0.024(6)
C7 0.079(4) 0.072(3) 0.085(4) 0.025(3) -0.029(3) -0.022(3)
C8 0.084(4) 0.088(4) 0.083(4) 0.027(3) -0.029(3) -0.032(3)
C9 0.081(3) 0.074(3) 0.091(4) 0.025(3) -0.030(3) -0.020(3)
C10 0.069(3) 0.066(3) 0.085(3) 0.016(3) -0.029(3) -0.011(2)
C11 0.071(3) 0.075(3) 0.079(3) 0.014(3) -0.020(3) -0.012(3)
C12 0.113(6) 0.110(6) 0.135(6) -0.015(5) 0.030(5) -0.029(4)
C13 0.148(7) 0.134(7) 0.161(8) -0.039(6) 0.047(6) -0.048(6)
C14 0.075(3) 0.071(3) 0.080(3) 0.008(3) -0.023(3) -0.010(3)
C15 0.067(3) 0.067(3) 0.074(3) 0.006(2) -0.024(3) -0.011(2)
C16 0.068(3) 0.071(3) 0.079(3) 0.017(3) -0.027(3) -0.007(2)
C17 0.090(4) 0.074(3) 0.088(4) 0.003(3) -0.027(3) 0.000(3)
C18 0.102(5) 0.119(6) 0.106(5) -0.012(4) -0.016(4) -0.006(4)
C19 0.076(3) 0.066(3) 0.081(3) 0.014(3) -0.029(3) -0.012(3)
C20 0.072(3) 0.078(3) 0.077(3) 0.005(3) -0.020(3) -0.019(3)
C21 0.076(3) 0.069(3) 0.082(4) 0.009(3) -0.023(3) -0.024(3)
C22 0.087(4) 0.070(3) 0.082(4) 0.000(3) -0.019(3) -0.022(3)
C23 0.109(5) 0.072(4) 0.108(5) 0.000(3) -0.017(4) -0.015(3)
C24 0.111(5) 0.084(4) 0.108(5) -0.015(4) -0.015(4) -0.009(4)
C25 0.090(4) 0.063(3) 0.101(4) 0.010(3) -0.024(3) -0.019(3)
C26 0.100(4) 0.066(3) 0.087(4) 0.017(3) -0.020(3) -0.017(3)
C27 0.106(5) 0.080(4) 0.086(4) 0.013(3) -0.018(3) -0.020(3)
C28 0.241(11) 0.131(7) 0.092(5) 0.003(5) 0.007(6) 0.057(8)
C29 0.388(18) 0.149(8) 0.096(6) 0.030(6) 0.056(8) 0.103(10)
C30 0.086(4) 0.077(4) 0.091(4) 0.006(3) -0.011(3) -0.018(3)
C31 0.127(5) 0.073(4) 0.105(5) 0.028(3) -0.023(4) -0.019(4)
C32 0.099(5) 0.072(4) 0.086(4) 0.024(3) -0.020(3) -0.009(3)
C33 0.118(5) 0.061(3) 0.078(4) 0.013(3) -0.017(3) -0.007(3)
C34 0.149(7) 0.096(5) 0.107(5) 0.000(4) -0.008(5) -0.006(5)
C35 0.145(7) 0.102(5) 0.149(7) 0.002(5) 0.012(6) 0.000(5)
C36 0.112(5) 0.068(3) 0.092(4) 0.019(3) -0.010(4) -0.006(3)
C37 0.100(4) 0.070(3) 0.082(4) 0.019(3) -0.017(3) -0.006(3)
C38 0.111(5) 0.065(3) 0.081(4) 0.014(3) -0.013(3) -0.011(3)
C39 0.137(7) 0.104(6) 0.158(8) -0.041(5) -0.011(6) -0.003(5)
C40 0.248(15) 0.268(16) 0.229(14) -0.134(13) -0.016(11) -0.004(12)
C41 0.112(5) 0.076(4) 0.085(4) 0.019(3) -0.016(3) -0.011(3)
C42 0.111(5) 0.083(4) 0.081(4) 0.020(3) -0.019(3) -0.003(3)
C43 0.101(4) 0.074(4) 0.077(4) 0.014(3) -0.029(3) -0.018(3)
C44 0.097(4) 0.081(4) 0.085(4) 0.014(3) -0.028(3) -0.011(3)
C45 0.153(7) 0.119(6) 0.124(6) 0.017(5) 0.029(6) 0.009(5)
C46 0.217(10) 0.115(6) 0.125(6) 0.034(5) 0.050(6) 0.045(6)
C47 0.089(4) 0.094(4) 0.084(4) 0.017(3) -0.034(3) -0.018(3)
C48 0.082(4) 0.083(4) 0.083(4) 0.018(3) -0.034(3) -0.023(3)
C49 0.098(4) 0.070(3) 0.090(4) 0.010(3) -0.039(3) -0.020(3)
C50 0.120(5) 0.082(4) 0.115(5) 0.005(4) -0.045(4) -0.005(4)
C51 0.154(7) 0.085(4) 0.125(6) 0.001(4) -0.049(5) -0.006(4)
C52 0.098(4) 0.084(4) 0.077(3) 0.007(3) -0.031(3) -0.011(3)
C53 0.098(4) 0.090(4) 0.100(4) 0.021(3) -0.042(3) -0.036(3)
C54 0.087(4) 0.094(4) 0.095(4) 0.019(3) -0.021(3) -0.025(3)
C55 0.088(4) 0.125(6) 0.121(5) 0.023(4) -0.028(4) -0.013(4)
O11 0.075(2) 0.075(2) 0.100(3) 0.007(2) -0.010(2) -0.0027(19)
O12 0.084(3) 0.080(3) 0.126(3) 0.013(2) 0.002(2) -0.019(2)
O13 0.121(4) 0.094(3) 0.110(3) 0.002(3) -0.037(3) 0.002(3)
O14 0.073(3) 0.140(4) 0.118(4) 0.041(3) -0.018(3) -0.015(3)
O15 0.120(4) 0.124(4) 0.106(3) 0.036(3) -0.036(3) -0.046(3)
O16 0.118(4) 0.148(5) 0.154(5) 0.080(4) 0.027(4) 0.031(4)
O17 0.102(3) 0.120(4) 0.112(3) 0.016(3) -0.010(3) -0.023(3)
O18 0.114(4) 0.111(4) 0.139(4) 0.002(3) 0.006(3) 0.025(3)
O19 0.108(3) 0.081(3) 0.083(3) 0.009(2) 0.000(2) 0.009(2)
O20 0.090(3) 0.075(2) 0.085(3) 0.0027(19) 0.000(2) -0.012(2)
C56 0.067(3) 0.066(3) 0.086(3) 0.018(3) -0.027(3) -0.004(2)
C57 0.069(3) 0.066(3) 0.086(3) 0.015(3) -0.025(3) -0.008(2)
C58 0.073(3) 0.065(3) 0.088(4) 0.011(3) -0.012(3) -0.013(3)
C59 0.064(3) 0.072(3) 0.097(4) 0.014(3) -0.007(3) -0.008(3)
C60 0.110(6) 0.097(5) 0.186(8) -0.016(5) 0.053(6) -0.021(4)
C61 0.134(7) 0.124(7) 0.250(12) -0.038(7) 0.086(8) -0.020(6)
C62 0.068(3) 0.062(3) 0.099(4) 0.018(3) -0.031(3) -0.010(2)
C63 0.074(3) 0.060(3) 0.092(4) 0.015(3) -0.025(3) -0.008(2)
C64 0.093(4) 0.066(3) 0.101(4) 0.026(3) -0.031(3) -0.021(3)
C65 0.073(3) 0.072(3) 0.088(4) 0.022(3) -0.025(3) -0.021(3)
C66 0.095(4) 0.084(4) 0.100(4) 0.024(3) -0.032(3) -0.028(3)
C67 0.178(9) 0.129(7) 0.141(8) 0.000(6) -0.042(7) 0.009(7)
C68 0.192(10) 0.151(9) 0.171(9) -0.044(7) -0.036(8) 0.031(8)
C69 0.108(5) 0.095(4) 0.103(5) 0.018(4) -0.036(4) -0.036(4)
C70 0.080(4) 0.111(5) 0.096(4) 0.032(4) -0.036(3) -0.034(4)
C71 0.062(3) 0.104(5) 0.121(5) 0.048(4) -0.023(3) -0.022(3)
C72 0.071(4) 0.116(6) 0.151(7) 0.059(5) -0.003(4) -0.013(4)
C73 0.086(5) 0.180(9) 0.183(8) 0.077(7) 0.000(5) -0.001(5)
C74 0.076(4) 0.092(4) 0.097(4) 0.028(3) -0.018(3) -0.030(3)
C75 0.092(4) 0.145(6) 0.114(5) 0.048(4) -0.041(4) -0.053(4)
C76 0.082(4) 0.140(6) 0.106(5) 0.050(5) -0.046(4) -0.040(4)
C77 0.088(4) 0.117(6) 0.100(5) 0.037(4) -0.041(4) -0.019(4)
C78 0.112(6) 0.151(8) 0.116(6) 0.037(5) -0.035(5) -0.024(5)
C79 0.130(6) 0.139(7) 0.115(6) 0.018(5) -0.018(5) -0.020(5)
C80 0.082(4) 0.130(6) 0.098(4) 0.045(4) -0.033(3) -0.026(4)
C81 0.080(4) 0.133(6) 0.115(5) 0.055(5) -0.030(4) -0.015(4)
C82 0.086(4) 0.134(6) 0.114(5) 0.058(5) -0.023(4) -0.012(4)
C83 0.233(12) 0.149(9) 0.121(7) 0.040(6) 0.037(8) -0.022(8)
C84 0.219(11) 0.202(11) 0.145(8) 0.072(8) 0.068(8) 0.051(9)
C85 0.078(4) 0.156(7) 0.118(5) 0.061(5) -0.036(4) -0.015(4)
C86 0.099(5) 0.136(6) 0.111(5) 0.049(4) -0.021(4) -0.005(4)
C87 0.082(4) 0.100(5) 0.110(5) 0.052(4) -0.011(4) -0.008(4)
C88 0.120(6) 0.077(4) 0.091(4) 0.021(3) -0.002(4) 0.008(4)
C89 0.122(7) 0.168(8) 0.156(8) -0.040(7) 0.001(6) -0.034(6)
C90 0.221(12) 0.226(12) 0.177(10) -0.090(9) 0.034(9) -0.089(10)
C91 0.087(4) 0.082(4) 0.092(4) 0.024(3) -0.012(3) -0.002(3)
C92 0.092(4) 0.065(3) 0.093(4) 0.022(3) -0.005(3) 0.007(3)
C93 0.109(6) 0.090(5) 0.112(5) 0.029(4) -0.009(5) 0.016(4)
C94 0.139(8) 0.207(11) 0.167(9) -0.048(8) 0.014(7) 0.060(8)
C95 0.198(12) 0.194(11) 0.205(12) -0.009(9) 0.014(9) 0.075(9)
C96 0.115(6) 0.087(5) 0.106(5) 0.036(4) 0.008(4) 0.015(4)
C97 0.112(5) 0.057(3) 0.101(4) 0.016(3) 0.002(4) 0.000(3)
C98 0.086(4) 0.058(3) 0.090(4) 0.008(3) -0.013(3) -0.010(3)
C99 0.091(4) 0.071(3) 0.077(3) 0.010(3) -0.008(3) -0.008(3)
C100 0.170(7) 0.083(4) 0.098(5) 0.018(4) 0.020(5) 0.023(5)
C101 0.235(11) 0.128(7) 0.101(5) 0.026(5) 0.046(6) 0.077(7)
C102 0.075(3) 0.067(3) 0.087(4) 0.002(3) -0.012(3) -0.005(3)
C103 0.068(3) 0.064(3) 0.085(4) 0.008(3) -0.019(3) -0.015(2)
C104 0.079(3) 0.063(3) 0.083(4) 0.002(3) -0.003(3) -0.018(3)
C105 0.099(4) 0.067(3) 0.101(4) -0.004(3) 0.000(3) -0.013(3)
C106 0.114(5) 0.091(4) 0.096(4) -0.006(3) 0.012(4) -0.014(4)
C107 0.080(3) 0.059(3) 0.095(4) 0.007(3) -0.002(3) -0.008(3)
C108 0.072(3) 0.073(3) 0.083(3) 0.015(3) -0.022(3) -0.017(3)
C109 0.105(5) 0.075(4) 0.098(4) 0.010(3) -0.015(4) 0.012(3)
C110 0.133(6) 0.097(5) 0.118(5) 0.014(4) 0.022(5) 0.021(4)
O6G 0.185(6) 0.179(6) 0.195(6) 0.030(6) -0.008(6) -0.068(6)
C1G 0.173(12) 0.207(13) 0.264(14) 0.063(11) -0.035(11) -0.124(10)
C2G 0.143(6) 0.154(7) 0.178(7) 0.015(6) -0.012(6) -0.078(6)
C3G 0.136(6) 0.161(7) 0.161(7) 0.017(6) -0.034(6) -0.068(6)
C4G 0.157(7) 0.168(7) 0.174(7) 0.016(6) -0.035(6) -0.080(6)
C5G 0.170(7) 0.173(7) 0.192(7) 0.031(6) -0.017(6) -0.070(6)
O23G 0.228(7) 0.210(7) 0.217(7) 0.007(6) -0.013(6) -0.047(6)
C18G 0.226(14) 0.245(15) 0.271(15) 0.036(13) -0.019(13) -0.062(13)
C19G 0.220(8) 0.214(8) 0.228(8) -0.001(6) -0.007(6) -0.042(6)
C20G 0.203(8) 0.197(8) 0.216(8) 0.005(6) -0.014(6) -0.047(6)
C21G 0.188(8) 0.192(8) 0.212(8) 0.005(6) -0.013(6) -0.047(6)
C22G 0.179(7) 0.180(8) 0.197(8) 0.018(6) -0.023(6) -0.055(6)
O11G 0.193(7) 0.213(7) 0.208(7) 0.015(6) -0.068(6) -0.021(6)
C0AA 0.188(8) 0.207(8) 0.199(8) 0.018(6) -0.053(6) -0.015(6)
C7G 0.111(9) 0.225(13) 0.156(10) 0.039(10) -0.098(8) 0.002(9)
C8G 0.181(7) 0.213(7) 0.187(7) 0.015(6) -0.071(6) -0.010(6)
C9G 0.192(8) 0.213(8) 0.201(8) 0.018(6) -0.051(6) -0.008(6)
C10G 0.188(8) 0.208(8) 0.203(8) 0.011(6) -0.053(6) -0.014(6)
O17G 0.197(7) 0.212(7) 0.202(7) 0.035(6) -0.044(6) -0.007(6)
C12G 0.187(7) 0.198(8) 0.192(7) 0.024(6) -0.035(6) -0.020(6)
C13G 0.192(8) 0.189(8) 0.198(8) 0.010(6) -0.034(6) -0.023(6)
C14G 0.187(7) 0.179(7) 0.184(7) 0.009(6) -0.032(6) -0.021(6)
C15G 0.172(7) 0.173(7) 0.169(7) 0.022(6) -0.050(6) -0.014(6)
C16G 0.209(13) 0.240(14) 0.197(12) 0.079(11) -0.104(11) -0.031(12)

loop_
_atom_type_symbol
_atom_type_description
_atom_type_scat_dispersion_real
_atom_type_scat_dispersion_imag
_atom_type_scat_source
C C 0.0150 0.0070 'International Tables Vol C Tables 4.2.6.8 and 6.1.1.4'
H H 0.0000 0.0000 'International Tables Vol C Tables 4.2.6.8 and 6.1.1.4'
O O 0.0410 0.0250 'International Tables Vol C Tables 4.2.6.8 and 6.1.1.4'

loop_
_geom_angle_atom_site_label_1
_geom_angle_atom_site_label_2
_geom_angle_atom_site_label_3
_geom_angle
_geom_angle_site_symmetry_1
_geom_angle_site_symmetry_3
_geom_angle_publ_flag
C1 O1 C54 116.9(4) . . ?
C4 O2 C5 121.3(5) . . ?
C11 O3 C12 118.6(5) . . ?
C16 O4 C17 117.0(4) . . ?
C22 O5 C23 117.9(5) . . ?
C28 O6 C27 120.3(6) . . ?
C33 O7 C34 119.5(6) . . ?
C38 O8 C39 119.6(6) . . ?
C44 O9 C45 119.8(5) . . ?
C49 O10 C50 116.3(5) . . ?
O1 C1 C2 115.8(5) . . ?
C8 C1 O1 124.2(6) . . ?
C8 C1 C2 119.9(6) . . ?
C1 C2 C53 120.4(6) . . ?
C3 C2 C1 117.8(5) . . ?
C3 C2 C53 121.8(6) . . ?
C2 C3 C4 121.9(6) . . ?
O2 C4 C3 123.1(6) . . ?
O2 C4 C7 117.5(5) . . ?
C7 C4 C3 119.3(6) . . ?
O2 C5 C6 108.9(6) . . ?
C4 C7 C8 119.3(5) . . ?
C4 C7 C9 120.4(6) . . ?
C8 C7 C9 120.2(5) . . ?
C1 C8 C7 121.7(6) . . ?
C10 C9 C7 109.6(4) . . ?
C11 C10 C9 120.8(5) . . ?
C19 C10 C9 119.7(5) . . ?
C19 C10 C11 119.4(5) . . ?
O3 C11 C14 122.8(5) . . ?
C10 C11 O3 117.0(5) . . ?
C10 C11 C14 120.1(5) . . ?
O3 C12 C13 107.0(6) . . ?
C15 C14 C11 121.3(5) . . ?
C14 C15 C16 118.1(5) . . ?
C14 C15 C20 121.6(5) . . ?
C16 C15 C20 120.3(5) . . ?
O4 C16 C15 115.6(5) . . ?
O4 C16 C19 124.9(5) . . ?
C19 C16 C15 119.5(5) . . ?
O4 C17 C18 106.5(5) . . ?
C10 C19 C16 121.5(5) . . ?
C15 C20 C21 112.6(4) . . ?
C22 C21 C20 122.1(5) . . ?
C30 C21 C20 119.8(5) . . ?
C30 C21 C22 118.1(5) . . ?
O5 C22 C21 115.4(5) . . ?
O5 C22 C25 123.8(6) . . ?
C25 C22 C21 120.9(6) . . ?
O5 C23 C24 108.3(5) . . ?
C26 C25 C22 120.9(6) . . ?
C25 C26 C27 118.8(5) . . ?
C25 C26 C31 119.8(6) . . ?
C27 C26 C31 121.3(6) . . ?
O6 C27 C26 116.5(5) . . ?
O6 C27 C30 122.8(6) . . ?
C26 C27 C30 120.7(6) . . ?
O6 C28 C29 109.3(7) . . ?
C21 C30 C27 120.6(6) . . ?
C32 C31 C26 110.7(5) . . ?
C33 C32 C31 121.9(6) . . ?
C33 C32 C41 118.9(6) . . ?
C41 C32 C31 119.1(6) . . ?
O7 C33 C36 124.2(6) . . ?
C32 C33 O7 116.0(6) . . ?
C32 C33 C36 119.8(6) . . ?
O7 C34 C35 109.6(6) . . ?
C37 C36 C33 121.3(6) . . ?
C36 C37 C42 119.7(6) . . ?
C38 C37 C36 118.9(6) . . ?
C38 C37 C42 121.4(6) . . ?
O8 C38 C37 116.8(6) . . ?
O8 C38 C41 123.2(6) . . ?
C37 C38 C41 120.1(6) . . ?
C40 C39 O8 110.6(9) . . ?
C32 C41 C38 121.0(7) . . ?
C43 C42 C37 111.6(5) . . ?
C44 C43 C42 120.4(6) . . ?
C52 C43 C42 120.3(6) . . ?
C52 C43 C44 119.3(5) . . ?
O9 C44 C43 116.9(5) . . ?
O9 C44 C47 124.4(6) . . ?
C43 C44 C47 118.7(6) . . ?
O9 C45 C46 109.5(6) . . ?
C48 C47 C44 122.0(6) . . ?
C47 C48 C53 121.1(6) . . ?
C49 C48 C47 117.7(5) . . ?
C49 C48 C53 121.2(6) . . ?
O10 C49 C52 123.3(6) . . ?
C48 C49 O10 115.6(5) . . ?
C48 C49 C52 121.1(6) . . ?
O10 C50 C51 108.2(6) . . ?
C43 C52 C49 121.1(6) . . ?
C2 C53 C48 112.5(4) . . ?
O1 C54 C55 106.7(5) . . ?
C56 O11 C109 117.5(5) . . ?
C59 O12 C60 119.4(5) . . ?
C66 O13 C67 120.7(6) . . ?
C71 O14 C72 118.1(6) . . ?
C77 O15 C78 119.3(6) . . ?
C83 O16 C82 121.6(7) . . ?
C88 O17 C89 114.8(6) . . ?
C93 O18 C94 119.1(7) . . ?
C99 O19 C100 119.8(5) . . ?
C104 O20 C105 118.1(4) . . ?
O11 C56 C57 115.4(5) . . ?
C63 C56 O11 124.4(5) . . ?
C63 C56 C57 120.2(5) . . ?
C56 C57 C108 120.6(5) . . ?
C58 C57 C56 117.7(5) . . ?
C58 C57 C108 121.7(5) . . ?
C57 C58 C59 121.4(5) . . ?
O12 C59 C58 123.2(5) . . ?
O12 C59 C62 116.5(5) . . ?
C58 C59 C62 120.3(5) . . ?
O12 C60 C61 108.4(6) . . ?
C59 C62 C64 120.5(5) . . ?
C63 C62 C59 118.6(5) . . ?
C63 C62 C64 120.8(5) . . ?
C62 C63 C56 121.7(5) . . ?
C65 C64 C62 110.0(4) . . ?
C66 C65 C64 122.6(6) . . ?
C66 C65 C74 118.7(5) . . ?
C74 C65 C64 118.6(6) . . ?
O13 C66 C69 123.9(7) . . ?
C65 C66 O13 116.1(5) . . ?
C65 C66 C69 120.0(7) . . ?
O13 C67 C68 110.0(8) . . ?
C70 C69 C66 122.8(7) . . ?
C69 C70 C71 117.2(6) . . ?
C69 C70 C75 123.2(7) . . ?
C71 C70 C75 119.7(7) . . ?
O14 C71 C70 115.4(6) . . ?
O14 C71 C74 123.7(7) . . ?
C70 C71 C74 120.9(6) . . ?
O14 C72 C73 109.0(7) . . ?
C71 C74 C65 120.5(6) . . ?
C76 C75 C70 112.5(5) . . ?
C77 C76 C75 120.3(8) . . ?
C85 C76 C75 121.2(8) . . ?
C85 C76 C77 118.5(7) . . ?
O15 C77 C76 114.7(7) . . ?
C80 C77 O15 125.9(8) . . ?
C80 C77 C76 119.4(8) . . ?
O15 C78 C79 108.8(7) . . ?
C81 C80 C77 122.5(8) . . ?
C80 C81 C82 120.6(7) . . ?
C80 C81 C86 121.4(7) . . ?
C82 C81 C86 117.8(8) . . ?
O16 C82 C81 118.9(7) . . ?
O16 C82 C85 123.5(8) . . ?
C81 C82 C85 117.5(8) . . ?
O16 C83 C84 109.6(8) . . ?
C76 C85 C82 121.6(8) . . ?
C87 C86 C81 112.4(5) . . ?
C88 C87 C86 121.6(8) . . ?
C96 C87 C86 121.6(7) . . ?
C96 C87 C88 116.8(7) . . ?
O17 C88 C87 113.6(7) . . ?
C91 C88 O17 125.1(6) . . ?
C91 C88 C87 121.3(7) . . ?
O17 C89 C90 103.1(8) . . ?
C92 C91 C88 120.6(6) . . ?
C91 C92 C97 118.6(6) . . ?
C93 C92 C91 119.5(7) . . ?
C93 C92 C97 121.9(7) . . ?
O18 C93 C92 116.9(8) . . ?
O18 C93 C96 123.1(7) . . ?
C92 C93 C96 120.0(8) . . ?
O18 C94 C95 108.4(9) . . ?
C87 C96 C93 121.7(7) . . ?
C92 C97 C98 110.7(5) . . ?
C99 C98 C97 121.0(5) . . ?
C107 C98 C97 119.7(5) . . ?
C107 C98 C99 119.3(5) . . ?
O19 C99 C98 116.3(5) . . ?
O19 C99 C102 123.0(5) . . ?
C98 C99 C102 120.6(5) . . ?
O19 C100 C101 107.0(5) . . ?
C103 C102 C99 120.1(5) . . ?
C102 C103 C104 118.9(5) . . ?
C102 C103 C108 119.5(5) . . ?
C104 C103 C108 121.6(5) . . ?
O20 C104 C103 115.6(5) . . ?
O20 C104 C107 123.7(5) . . ?
C103 C104 C107 120.7(5) . . ?
O20 C105 C106 107.6(5) . . ?
C98 C107 C104 120.4(5) . . ?
C57 C108 C103 112.0(4) . . ?
O11 C109 C110 106.2(6) . . ?
C2G O6G C5G 119.4(14) . . ?
O6G C2G C1G 128.8(13) . . ?
C3G C2G O6G 101.7(14) . . ?
C3G C2G C1G 129.3(14) . . ?
C2G C3G C4G 109.4(15) . . ?
C5G C4G C3G 115.0(18) . . ?
C4G C5G O6G 94.1(17) . . ?
C19G O23G C22G 120.8(18) . . ?
O23G C19G C18G 134.7(18) . . ?
O23G C19G C20G 97(2) . . ?
C20G C19G C18G 128.7(17) . . ?
C19G C20G C21G 114.0(18) . . ?
C22G C21G C20G 106.4(13) . . ?
C21G C22G O23G 101.4(12) . . ?
C8G O11G C10G 116.5(15) . . ?
C8G C0AA C9G 110.2(16) . . ?
C0AA C8G O11G 101.2(14) . . ?
C7G C8G O11G 124.9(15) . . ?
C7G C8G C0AA 133.8(16) . . ?
C10G C9G C0AA 110(2) . . ?
C9G C10G O11G 102(2) . . ?
C15G O17G C12G 117.2(16) . . ?
C13G C12G O17G 100.1(19) . . ?
C12G C13G C14G 106(2) . . ?
C15G C14G C13G 112.1(17) . . ?
O17G C15G C14G 103.8(15) . . ?
O17G C15G C16G 129.1(14) . . ?
C14G C15G C16G 126.8(14) . . ?

loop_
_geom_bond_atom_site_label_1
_geom_bond_atom_site_label_2
_geom_bond_distance
_geom_bond_site_symmetry_2
_geom_bond_publ_flag
O1 C1 1.395(7) . ?
O1 C54 1.422(7) . ?
O2 C4 1.376(7) . ?
O2 C5 1.405(8) . ?
O3 C11 1.383(7) . ?
O3 C12 1.397(8) . ?
O4 C16 1.365(6) . ?
O4 C17 1.438(6) . ?
O5 C22 1.374(6) . ?
O5 C23 1.424(7) . ?
O6 C27 1.374(7) . ?
O6 C28 1.345(9) . ?
O7 C33 1.391(7) . ?
O7 C34 1.449(8) . ?
O8 C38 1.365(7) . ?
O8 C39 1.422(9) . ?
O9 C44 1.365(7) . ?
O9 C45 1.401(8) . ?
O10 C49 1.393(7) . ?
O10 C50 1.434(8) . ?
C1 C2 1.406(8) . ?
C1 C8 1.379(7) . ?
C2 C3 1.391(9) . ?
C2 C53 1.514(7) . ?
C3 C4 1.397(8) . ?
C4 C7 1.382(8) . ?
C5 C6 1.496(10) . ?
C7 C8 1.384(8) . ?
C7 C9 1.540(7) . ?
C9 C10 1.527(7) . ?
C10 C11 1.380(7) . ?
C10 C19 1.367(7) . ?
C11 C14 1.395(7) . ?
C12 C13 1.479(9) . ?
C14 C15 1.382(7) . ?
C15 C16 1.413(7) . ?
C15 C20 1.511(7) . ?
C16 C19 1.398(7) . ?
C17 C18 1.487(8) . ?
C20 C21 1.521(7) . ?
C21 C22 1.402(8) . ?
C21 C30 1.389(7) . ?
C22 C25 1.393(7) . ?
C23 C24 1.486(8) . ?
C25 C26 1.378(8) . ?
C26 C27 1.390(8) . ?
C26 C31 1.545(7) . ?
C27 C30 1.402(8) . ?
C28 C29 1.528(10) . ?
C31 C32 1.521(9) . ?
C32 C33 1.385(9) . ?
C32 C41 1.386(8) . ?
C33 C36 1.402(9) . ?
C34 C35 1.501(10) . ?
C36 C37 1.386(8) . ?
C37 C38 1.377(8) . ?
C37 C42 1.509(8) . ?
C38 C41 1.406(8) . ?
C39 C40 1.416(12) . ?
C42 C43 1.503(8) . ?
C43 C44 1.395(8) . ?
C43 C52 1.388(8) . ?
C44 C47 1.413(8) . ?
C45 C46 1.500(10) . ?
C47 C48 1.400(8) . ?
C48 C49 1.381(8) . ?
C48 C53 1.516(7) . ?
C49 C52 1.395(8) . ?
C50 C51 1.526(8) . ?
C54 C55 1.505(8) . ?
O11 C56 1.382(7) . ?
O11 C109 1.425(7) . ?
O12 C59 1.383(7) . ?
O12 C60 1.399(8) . ?
O13 C66 1.376(8) . ?
O13 C67 1.394(10) . ?
O14 C71 1.382(8) . ?
O14 C72 1.411(9) . ?
O15 C77 1.378(8) . ?
O15 C78 1.427(9) . ?
O16 C82 1.349(9) . ?
O16 C83 1.341(10) . ?
O17 C88 1.401(8) . ?
O17 C89 1.441(9) . ?
O18 C93 1.374(9) . ?
O18 C94 1.410(9) . ?
O19 C99 1.377(6) . ?
O19 C100 1.386(7) . ?
O20 C104 1.370(6) . ?
O20 C105 1.426(6) . ?
C56 C57 1.406(7) . ?
C56 C63 1.381(7) . ?
C57 C58 1.376(7) . ?
C57 C108 1.516(7) . ?
C58 C59 1.387(7) . ?
C59 C62 1.390(8) . ?
C60 C61 1.499(10) . ?
C62 C63 1.364(8) . ?
C62 C64 1.534(7) . ?
C64 C65 1.517(7) . ?
C65 C66 1.357(8) . ?
C65 C74 1.402(8) . ?
C66 C69 1.405(8) . ?
C67 C68 1.472(12) . ?
C69 C70 1.364(9) . ?
C70 C71 1.392(9) . ?
C70 C75 1.525(8) . ?
C71 C74 1.395(8) . ?
C72 C73 1.504(9) . ?
C75 C76 1.526(9) . ?
C76 C77 1.402(10) . ?
C76 C85 1.385(10) . ?
C77 C80 1.367(9) . ?
C78 C79 1.510(10) . ?
C80 C81 1.356(10) . ?
C81 C82 1.387(10) . ?
C81 C86 1.574(9) . ?
C82 C85 1.421(9) . ?
C83 C84 1.511(12) . ?
C86 C87 1.480(10) . ?
C87 C88 1.412(9) . ?
C87 C96 1.389(9) . ?
C88 C91 1.387(9) . ?
C89 C90 1.551(11) . ?
C91 C92 1.380(8) . ?
C92 C93 1.377(9) . ?
C92 C97 1.510(9) . ?
C93 C96 1.405(10) . ?
C94 C95 1.533(13) . ?
C97 C98 1.530(7) . ?
C98 C99 1.381(7) . ?
C98 C107 1.379(7) . ?
C99 C102 1.419(7) . ?
C100 C101 1.511(9) . ?
C102 C103 1.381(7) . ?
C103 C104 1.393(7) . ?
C103 C108 1.525(7) . ?
C104 C107 1.407(7) . ?
C105 C106 1.510(8) . ?
C109 C110 1.511(9) . ?
O6G C2G 1.450(16) . ?
O6G C5G 1.599(16) . ?
C1G C2G 1.536(16) . ?
C2G C3G 1.418(16) . ?
C3G C4G 1.550(16) . ?
C4G C5G 1.446(17) . ?
O23G C19G 1.438(17) . ?
O23G C22G 1.468(16) . ?
C18G C19G 1.483(18) . ?
C19G C20G 1.440(18) . ?
C20G C21G 1.538(16) . ?
C21G C22G 1.415(16) . ?
O11G C8G 1.499(16) . ?
O11G C10G 1.525(16) . ?
C0AA C8G 1.431(17) . ?
C0AA C9G 1.600(17) . ?
C7G C8G 1.368(16) . ?
C9G C10G 1.398(18) . ?
O17G C12G 1.518(16) . ?
O17G C15G 1.379(16) . ?
C12G C13G 1.492(17) . ?
C13G C14G 1.515(16) . ?
C14G C15G 1.404(16) . ?
C15G C16G 1.537(17) . ?

loop_
_geom_torsion_atom_site_label_1
_geom_torsion_atom_site_label_2
_geom_torsion_atom_site_label_3
_geom_torsion_atom_site_label_4
_geom_torsion
_geom_torsion_site_symmetry_1
_geom_torsion_site_symmetry_2
_geom_torsion_site_symmetry_3
_geom_torsion_site_symmetry_4
_geom_torsion_publ_flag
O1 C1 C2 C3 178.6(5) . . . . ?
O1 C1 C2 C53 -0.4(7) . . . . ?
O1 C1 C8 C7 -179.6(5) . . . . ?
O2 C4 C7 C8 -179.6(5) . . . . ?
O2 C4 C7 C9 -3.9(7) . . . . ?
O3 C11 C14 C15 179.6(4) . . . . ?
O4 C16 C19 C10 179.9(4) . . . . ?
O5 C22 C25 C26 -179.5(5) . . . . ?
O6 C27 C30 C21 179.8(5) . . . . ?
O7 C33 C36 C37 177.3(5) . . . . ?
O8 C38 C41 C32 178.5(5) . . . . ?
O9 C44 C47 C48 -179.6(5) . . . . ?
O10 C49 C52 C43 -179.8(5) . . . . ?
C1 O1 C54 C55 -179.9(5) . . . . ?
C1 C2 C3 C4 2.7(8) . . . . ?
C1 C2 C53 C48 -83.9(7) . . . . ?
C2 C1 C8 C7 -0.2(8) . . . . ?
C2 C3 C4 O2 178.7(5) . . . . ?
C2 C3 C4 C7 -3.7(8) . . . . ?
C3 C2 C53 C48 97.1(7) . . . . ?
C3 C4 C7 C8 2.6(8) . . . . ?
C3 C4 C7 C9 178.3(5) . . . . ?
C4 O2 C5 C6 174.9(6) . . . . ?
C4 C7 C8 C1 -0.7(8) . . . . ?
C4 C7 C9 C10 -95.2(6) . . . . ?
C5 O2 C4 C3 0.0(9) . . . . ?
C5 O2 C4 C7 -177.7(6) . . . . ?
C7 C9 C10 C11 -93.9(6) . . . . ?
C7 C9 C10 C19 82.3(6) . . . . ?
C8 C1 C2 C3 -0.8(8) . . . . ?
C8 C1 C2 C53 -179.7(5) . . . . ?
C8 C7 C9 C10 80.6(6) . . . . ?
C9 C7 C8 C1 -176.5(5) . . . . ?
C9 C10 C11 O3 -4.2(7) . . . . ?
C9 C10 C11 C14 177.9(4) . . . . ?
C9 C10 C19 C16 -176.2(4) . . . . ?
C10 C11 C14 C15 -2.6(7) . . . . ?
C11 O3 C12 C13 -176.4(6) . . . . ?
C11 C10 C19 C16 0.1(7) . . . . ?
C11 C14 C15 C16 1.7(7) . . . . ?
C11 C14 C15 C20 -178.5(4) . . . . ?
C12 O3 C11 C10 168.5(5) . . . . ?
C12 O3 C11 C14 -13.7(8) . . . . ?
C14 C15 C16 O4 179.3(4) . . . . ?
C14 C15 C16 C19 0.1(7) . . . . ?
C14 C15 C20 C21 93.7(6) . . . . ?
C15 C16 C19 C10 -1.0(7) . . . . ?
C15 C20 C21 C22 -82.9(6) . . . . ?
C15 C20 C21 C30 96.6(6) . . . . ?
C16 O4 C17 C18 -178.2(4) . . . . ?
C16 C15 C20 C21 -86.5(6) . . . . ?
C17 O4 C16 C15 178.7(4) . . . . ?
C17 O4 C16 C19 -2.2(7) . . . . ?
C19 C10 C11 O3 179.6(4) . . . . ?
C19 C10 C11 C14 1.7(7) . . . . ?
C20 C15 C16 O4 -0.5(6) . . . . ?
C20 C15 C16 C19 -179.7(4) . . . . ?
C20 C21 C22 O5 -1.8(7) . . . . ?
C20 C21 C22 C25 179.6(5) . . . . ?
C20 C21 C30 C27 -179.1(5) . . . . ?
C21 C22 C25 C26 -1.1(8) . . . . ?
C22 O5 C23 C24 -178.7(5) . . . . ?
C22 C21 C30 C27 0.3(8) . . . . ?
C22 C25 C26 C27 1.4(8) . . . . ?
C22 C25 C26 C31 -175.7(5) . . . . ?
C23 O5 C22 C21 -174.7(4) . . . . ?
C23 O5 C22 C25 3.8(8) . . . . ?
C25 C26 C27 O6 179.3(5) . . . . ?
C25 C26 C27 C30 -0.9(9) . . . . ?
C25 C26 C31 C32 86.5(7) . . . . ?
C26 C27 C30 C21 0.1(9) . . . . ?
C26 C31 C32 C33 -91.6(7) . . . . ?
C26 C31 C32 C41 85.9(7) . . . . ?
C27 O6 C28 C29 175.3(8) . . . . ?
C27 C26 C31 C32 -90.5(7) . . . . ?
C28 O6 C27 C26 -175.9(7) . . . . ?
C28 O6 C27 C30 4.3(11) . . . . ?
C30 C21 C22 O5 178.8(4) . . . . ?
C30 C21 C22 C25 0.2(7) . . . . ?
C31 C26 C27 O6 -3.6(8) . . . . ?
C31 C26 C27 C30 176.1(5) . . . . ?
C31 C32 C33 O7 0.0(8) . . . . ?
C31 C32 C33 C36 179.6(5) . . . . ?
C31 C32 C41 C38 -177.9(5) . . . . ?
C32 C33 C36 C37 -2.3(8) . . . . ?
C33 O7 C34 C35 76.9(8) . . . . ?
C33 C32 C41 C38 -0.3(8) . . . . ?
C33 C36 C37 C38 0.5(8) . . . . ?
C33 C36 C37 C42 -176.2(5) . . . . ?
C34 O7 C33 C32 -167.1(5) . . . . ?
C34 O7 C33 C36 13.4(8) . . . . ?
C36 C37 C38 O8 -178.7(5) . . . . ?
C36 C37 C38 C41 1.3(8) . . . . ?
C36 C37 C42 C43 86.5(7) . . . . ?
C37 C38 C41 C32 -1.4(8) . . . . ?
C37 C42 C43 C44 -93.2(7) . . . . ?
C37 C42 C43 C52 85.9(7) . . . . ?
C38 O8 C39 C40 -167.9(8) . . . . ?
C38 C37 C42 C43 -90.1(7) . . . . ?
C39 O8 C38 C37 -174.9(6) . . . . ?
C39 O8 C38 C41 5.1(9) . . . . ?
C41 C32 C33 O7 -177.4(5) . . . . ?
C41 C32 C33 C36 2.1(8) . . . . ?
C42 C37 C38 O8 -2.1(8) . . . . ?
C42 C37 C38 C41 177.9(5) . . . . ?
C42 C43 C44 O9 -1.9(8) . . . . ?
C42 C43 C44 C47 177.3(5) . . . . ?
C42 C43 C52 C49 -178.7(5) . . . . ?
C43 C44 C47 C48 1.3(8) . . . . ?
C44 O9 C45 C46 168.0(7) . . . . ?
C44 C43 C52 C49 0.4(8) . . . . ?
C44 C47 C48 C49 0.8(8) . . . . ?
C44 C47 C48 C53 -178.6(5) . . . . ?
C45 O9 C44 C43 -170.3(6) . . . . ?
C45 O9 C44 C47 10.6(9) . . . . ?
C47 C48 C49 O10 179.1(4) . . . . ?
C47 C48 C49 C52 -2.3(8) . . . . ?
C47 C48 C53 C2 97.0(7) . . . . ?
C48 C49 C52 C43 1.7(8) . . . . ?
C49 O10 C50 C51 177.3(5) . . . . ?
C49 C48 C53 C2 -82.4(7) . . . . ?
C50 O10 C49 C48 -173.6(5) . . . . ?
C50 O10 C49 C52 7.9(8) . . . . ?
C52 C43 C44 O9 178.9(5) . . . . ?
C52 C43 C44 C47 -1.9(8) . . . . ?
C53 C2 C3 C4 -178.3(5) . . . . ?
C53 C48 C49 O10 -1.5(7) . . . . ?
C53 C48 C49 C52 177.1(5) . . . . ?
C54 O1 C1 C2 177.0(4) . . . . ?
C54 O1 C1 C8 -3.7(7) . . . . ?
O11 C56 C57 C58 -179.5(4) . . . . ?
O11 C56 C57 C108 -0.2(6) . . . . ?
O11 C56 C63 C62 179.9(4) . . . . ?
O12 C59 C62 C63 -179.5(4) . . . . ?
O12 C59 C62 C64 3.5(7) . . . . ?
O13 C66 C69 C70 -179.5(6) . . . . ?
O14 C71 C74 C65 -178.8(5) . . . . ?
O15 C77 C80 C81 179.4(6) . . . . ?
O16 C82 C85 C76 177.0(7) . . . . ?
O17 C88 C91 C92 -178.6(5) . . . . ?
O18 C93 C96 C87 179.7(6) . . . . ?
O19 C99 C102 C103 178.9(5) . . . . ?
O20 C104 C107 C98 179.2(5) . . . . ?
C56 O11 C109 C110 -177.9(4) . . . . ?
C56 C57 C58 C59 -1.1(7) . . . . ?
C56 C57 C108 C103 85.8(6) . . . . ?
C57 C56 C63 C62 0.9(7) . . . . ?
C57 C58 C59 O12 179.9(5) . . . . ?
C57 C58 C59 C62 2.2(8) . . . . ?
C58 C57 C108 C103 -95.0(6) . . . . ?
C58 C59 C62 C63 -1.6(8) . . . . ?
C58 C59 C62 C64 -178.6(5) . . . . ?
C59 O12 C60 C61 -177.6(7) . . . . ?
C59 C62 C63 C56 0.1(8) . . . . ?
C59 C62 C64 C65 95.0(6) . . . . ?
C60 O12 C59 C58 3.9(9) . . . . ?
C60 O12 C59 C62 -178.2(6) . . . . ?
C62 C64 C65 C66 95.1(6) . . . . ?
C62 C64 C65 C74 -81.7(6) . . . . ?
C63 C56 C57 C58 -0.4(7) . . . . ?
C63 C56 C57 C108 178.8(4) . . . . ?
C63 C62 C64 C65 -81.9(6) . . . . ?
C64 C62 C63 C56 177.1(4) . . . . ?
C64 C65 C66 O13 4.0(8) . . . . ?
C64 C65 C66 C69 -176.4(5) . . . . ?
C64 C65 C74 C71 176.1(5) . . . . ?
C65 C66 C69 C70 1.0(9) . . . . ?
C66 O13 C67 C68 173.9(7) . . . . ?
C66 C65 C74 C71 -0.8(8) . . . . ?
C66 C69 C70 C71 -1.8(9) . . . . ?
C66 C69 C70 C75 177.9(5) . . . . ?
C67 O13 C66 C65 -163.5(7) . . . . ?
C67 O13 C66 C69 17.0(10) . . . . ?
C69 C70 C71 O14 -179.8(5) . . . . ?
C69 C70 C71 C74 1.3(9) . . . . ?
C69 C70 C75 C76 -93.9(9) . . . . ?
C70 C71 C74 C65 0.0(8) . . . . ?
C70 C75 C76 C77 84.5(8) . . . . ?
C70 C75 C76 C85 -94.9(8) . . . . ?
C71 O14 C72 C73 176.8(5) . . . . ?
C71 C70 C75 C76 85.8(8) . . . . ?
C72 O14 C71 C70 -177.0(5) . . . . ?
C72 O14 C71 C74 1.9(8) . . . . ?
C74 C65 C66 O13 -179.2(5) . . . . ?
C74 C65 C66 C69 0.4(8) . . . . ?
C75 C70 C71 O14 0.4(8) . . . . ?
C75 C70 C71 C74 -178.4(5) . . . . ?
C75 C76 C77 O15 1.0(8) . . . . ?
C75 C76 C77 C80 -179.2(5) . . . . ?
C75 C76 C85 C82 178.5(6) . . . . ?
C76 C77 C80 C81 -0.5(9) . . . . ?
C77 O15 C78 C79 179.1(5) . . . . ?
C77 C76 C85 C82 -1.0(10) . . . . ?
C77 C80 C81 C82 1.4(10) . . . . ?
C77 C80 C81 C86 175.5(6) . . . . ?
C78 O15 C77 C76 168.9(5) . . . . ?
C78 O15 C77 C80 -10.9(9) . . . . ?
C80 C81 C82 O16 -177.5(6) . . . . ?
C80 C81 C82 C85 -2.0(10) . . . . ?
C80 C81 C86 C87 -89.8(9) . . . . ?
C81 C82 C85 C76 1.8(10) . . . . ?
C81 C86 C87 C88 90.8(8) . . . . ?
C81 C86 C87 C96 -86.5(8) . . . . ?
C82 O16 C83 C84 -177.2(9) . . . . ?
C82 C81 C86 C87 84.5(8) . . . . ?
C83 O16 C82 C81 179.3(8) . . . . ?
C83 O16 C82 C85 4.2(13) . . . . ?
C85 C76 C77 O15 -179.6(5) . . . . ?
C85 C76 C77 C80 0.3(9) . . . . ?
C86 C81 C82 O16 8.2(10) . . . . ?
C86 C81 C82 C85 -176.3(6) . . . . ?
C86 C87 C88 O17 0.7(8) . . . . ?
C86 C87 C88 C91 179.8(5) . . . . ?
C86 C87 C96 C93 178.6(6) . . . . ?
C87 C88 C91 C92 2.4(8) . . . . ?
C88 O17 C89 C90 175.0(7) . . . . ?
C88 C87 C96 C93 1.2(9) . . . . ?
C88 C91 C92 C93 -0.3(8) . . . . ?
C88 C91 C92 C97 176.8(5) . . . . ?
C89 O17 C88 C87 177.2(6) . . . . ?
C89 O17 C88 C91 -1.9(9) . . . . ?
C91 C92 C93 O18 179.8(5) . . . . ?
C91 C92 C93 C96 -1.4(9) . . . . ?
C91 C92 C97 C98 -85.6(6) . . . . ?
C92 C93 C96 C87 0.9(9) . . . . ?
C92 C97 C98 C99 89.6(7) . . . . ?
C92 C97 C98 C107 -87.0(6) . . . . ?
C93 O18 C94 C95 164.7(8) . . . . ?
C93 C92 C97 C98 91.4(6) . . . . ?
C94 O18 C93 C92 -179.2(7) . . . . ?
C94 O18 C93 C96 1.9(11) . . . . ?
C96 C87 C88 O17 178.1(5) . . . . ?
C96 C87 C88 C91 -2.8(8) . . . . ?
C97 C92 C93 O18 2.8(8) . . . . ?
C97 C92 C93 C96 -178.4(5) . . . . ?
C97 C98 C99 O19 5.4(8) . . . . ?
C97 C98 C99 C102 -176.6(5) . . . . ?
C97 C98 C107 C104 176.5(5) . . . . ?
C98 C99 C102 C103 1.1(8) . . . . ?
C99 O19 C100 C101 -175.7(6) . . . . ?
C99 C98 C107 C104 -0.1(8) . . . . ?
C99 C102 C103 C104 -1.9(8) . . . . ?
C99 C102 C103 C108 178.5(5) . . . . ?
C100 O19 C99 C98 -174.1(6) . . . . ?
C100 O19 C99 C102 8.0(9) . . . . ?
C102 C103 C104 O20 -178.2(4) . . . . ?
C102 C103 C104 C107 1.8(8) . . . . ?
C102 C103 C108 C57 -95.3(6) . . . . ?
C103 C104 C107 C98 -0.8(8) . . . . ?
C104 O20 C105 C106 -179.1(5) . . . . ?
C104 C103 C108 C57 85.2(6) . . . . ?
C105 O20 C104 C103 173.2(4) . . . . ?
C105 O20 C104 C107 -6.7(8) . . . . ?
C107 C98 C99 O19 -178.0(5) . . . . ?
C107 C98 C99 C102 0.0(8) . . . . ?
C108 C57 C58 C59 179.7(5) . . . . ?
C108 C103 C104 O20 1.4(7) . . . . ?
C108 C103 C104 C107 -178.6(5) . . . . ?
C109 O11 C56 C57 -177.9(4) . . . . ?
C109 O11 C56 C63 3.1(7) . . . . ?
O6G C2G C3G C4G 5.5(14) . . . . ?
C1G C2G C3G C4G -179.4(10) . . . . ?
C2G O6G C5G C4G 2.9(16) . . . . ?
C2G C3G C4G C5G -4(2) . . . . ?
C3G C4G C5G O6G 0.9(17) . . . . ?
C5G O6G C2G C1G 179.2(11) . . . . ?
C5G O6G C2G C3G -5.6(15) . . . . ?
O23G C19G C20G C21G 0(2) . . . . ?
C18G C19G C20G C21G -178.3(14) . . . . ?
C19G O23G C22G C21G 9(2) . . . . ?
C19G C20G C21G C22G 5(3) . . . . ?
C20G C21G C22G O23G -8(2) . . . . ?
C22G O23G C19G C18G 172.4(15) . . . . ?
C22G O23G C19G C20G -5.9(19) . . . . ?
C0AA C9G C10G O11G 0.5(14) . . . . ?
C8G O11G C10G C9G -2.0(15) . . . . ?
C8G C0AA C9G C10G 1.0(15) . . . . ?
C9G C0AA C8G O11G -2.1(12) . . . . ?
C9G C0AA C8G C7G -179.6(14) . . . . ?
C10G O11G C8G C0AA 2.6(13) . . . . ?
C10G O11G C8G C7G -179.5(11) . . . . ?
O17G C12G C13G C14G 2.3(12) . . . . ?
C12G O17G C15G C14G -4.4(19) . . . . ?
C12G O17G C15G C16G -178.8(15) . . . . ?
C12G C13G C14G C15G -5(2) . . . . ?
C13G C14G C15G O17G 6(2) . . . . ?
C13G C14G C15G C16G -179.7(16) . . . . ?
C15G O17G C12G C13G 1.2(12) . . . . ?

loop_
_twin_individual_id
_twin_individual_mass_fraction_refined
1 0.538(3)
2 0.462(3)
